data_4318038
loop_
_publ_author_name
'Franck Gascoin'
'Slavi C. Sevov'

_publ_section_title
;
 Niobium-Arsenic Zintl Phases: A6NbAs5 (A = K, Rb, Cs), K6NbTlAs4, and
 K8NbPbAs5 with Edge-Bridged Niobium-Centered Tetrahedra of Arsenic,
 [NbAs4M]n- Where M = As, Tl, Pb
;
_journal_name_full 'Inorganic Chemistry'
_journal_page_first 2820
_journal_page_last 2825
_journal_paper_doi 10.1021/ic020036n
_journal_volume 41
_journal_year 2002
_chemical_formula_moiety Cs6NbAs5
_chemical_formula_sum 'As5 Cs6 Nb'
_chemical_formula_weight 1264.97
_chemical_name_common Cs6NbAs5
_chemical_name_systematic
;
  ?
;
_space_group_IT_number 14
_symmetry_cell_setting monoclinic
_symmetry_space_group_name_Hall '-P 2ybc'
_symmetry_space_group_name_H-M 'P 1 21/c 1'
_atom_sites_solution_hydrogens geom
_atom_sites_solution_primary direct
_atom_sites_solution_secondary difmap
_audit_creation_method SHELXL-97
_cell_angle_alpha 90.00
_cell_angle_beta 101.2105(10)
_cell_angle_gamma 90.00
_cell_formula_units_Z 8
_cell_length_a 27.4051(16)
_cell_length_b 9.9447(6)
_cell_length_c 13.9964(8)
_cell_measurement_temperature 140(2)
_cell_volume 3741.7(4)
_computing_cell_refinement 'Bruker SMART'
_computing_data_collection 'Bruker SMART'
_computing_data_reduction 'Bruker SHELXTL-V5.1'
_computing_molecular_graphics 'Bruker SHELXTL-V5.1'
_computing_publication_material 'Bruker SHELXTL-V5.1'
_computing_structure_refinement 'Bruker SHELXTL-V5.1'
_computing_structure_solution 'Bruker SHELXTL-V5.1'
_diffrn_ambient_temperature 140(2)
_diffrn_measured_fraction_theta_full 0.999
_diffrn_measured_fraction_theta_max 0.999
_diffrn_measurement_device_type 'CCD area detector'
_diffrn_measurement_method 'phi and omega scans'
_diffrn_radiation_monochromator graphite
_diffrn_radiation_source 'fine-focus sealed tube'
_diffrn_radiation_type MoK\a
_diffrn_radiation_wavelength 0.71073
_diffrn_reflns_av_R_equivalents 0.0401
_diffrn_reflns_av_sigmaI/netI 0.0460
_diffrn_reflns_limit_h_max 32
_diffrn_reflns_limit_h_min -31
_diffrn_reflns_limit_k_max 11
_diffrn_reflns_limit_k_min -11
_diffrn_reflns_limit_l_max 15
_diffrn_reflns_limit_l_min -16
_diffrn_reflns_number 27096
_diffrn_reflns_theta_full 25.00
_diffrn_reflns_theta_max 25.00
_diffrn_reflns_theta_min 1.52
_exptl_absorpt_coefficient_mu 20.891
_exptl_absorpt_correction_T_max 1.0000
_exptl_absorpt_correction_T_min 0.4172
_exptl_absorpt_correction_type empirical
_exptl_absorpt_process_details SADABS
_exptl_crystal_colour black
_exptl_crystal_density_diffrn 4.491
_exptl_crystal_density_method 'not measured'
_exptl_crystal_description 'thick plate'
_exptl_crystal_F_000 4288
_exptl_crystal_size_max 0.14
_exptl_crystal_size_mid 0.10
_exptl_crystal_size_min 0.08
_refine_diff_density_max 5.323
_refine_diff_density_min -3.147
_refine_diff_density_rms 0.339
_refine_ls_extinction_method none
_refine_ls_goodness_of_fit_ref 1.064
_refine_ls_hydrogen_treatment mixed
_refine_ls_matrix_type full
_refine_ls_number_parameters 263
_refine_ls_number_reflns 6585
_refine_ls_number_restraints 0
_refine_ls_restrained_S_all 1.064
_refine_ls_R_factor_all 0.0640
_refine_ls_R_factor_gt 0.0495
_refine_ls_shift/su_max 0.000
_refine_ls_shift/su_mean 0.000
_refine_ls_structure_factor_coef Fsqd
_refine_ls_weighting_details 'calc w=1/[\s^2^(Fo^2^)+(0.0675P)^2^+53.3979P] where P=(Fo^2^+2Fc^2^)/3'
_refine_ls_weighting_scheme calc
_refine_ls_wR_factor_gt 0.1277
_refine_ls_wR_factor_ref 0.1341
_reflns_number_gt 5148
_reflns_number_total 6585
_reflns_threshold_expression >2sigma(I)
_cod_data_source_file ic020036n_1.cif
_cod_data_source_block Cs6NbAs5
_cod_depositor_comments
;
The following automatic conversions were performed:

'_symmetry_cell_setting' value 'Monoclinic' changed to 'monoclinic'
according to the built-in table from CIF Core dictionary named
'cif_core.dic' version 2.4.1 from 2010-06-29.

Automatic conversion script
Id: cif_fix_values 1646 2011-03-28 12:23:43Z adriana 
;
_cod_database_code 4318038

loop_
_symmetry_equiv_pos_as_xyz
'x, y, z'
'-x, y+1/2, -z+1/2'
'-x, -y, -z'
'x, -y-1/2, z-1/2'

loop_
_atom_site_label
_atom_site_type_symbol
_atom_site_fract_x
_atom_site_fract_y
_atom_site_fract_z
_atom_site_U_iso_or_equiv
_atom_site_adp_type
_atom_site_occupancy
_atom_site_symmetry_multiplicity
_atom_site_calc_flag
_atom_site_refinement_flags
_atom_site_disorder_assembly
_atom_site_disorder_group
Nb1 Nb 0.11813(5) 0.59145(12) 0.35221(9) 0.0142(3) Uani 1 1 d . . .
Nb2 Nb 0.37246(5) 0.89734(15) 0.34492(10) 0.0251(3) Uani 1 1 d . . .
As1 As 0.05359(6) 0.56115(15) 0.20611(11) 0.0197(3) Uani 1 1 d . . .
As2 As 0.13384(5) 0.83304(14) 0.38303(10) 0.0172(3) Uani 1 1 d . . .
As3 As 0.09271(6) 0.44161(15) 0.48820(11) 0.0202(3) Uani 1 1 d . . .
As4 As 0.19100(6) 0.44878(15) 0.31793(11) 0.0205(3) Uani 1 1 d . . .
As5 As 0.18296(6) 0.43049(16) 0.48911(11) 0.0220(3) Uani 1 1 d . . .
As6 As 0.41087(8) 0.6854(2) 0.41505(16) 0.0475(5) Uani 1 1 d . . .
As7 As 0.30399(6) 0.83553(17) 0.21817(12) 0.0270(4) Uani 1 1 d . . .
As8 As 0.34848(7) 1.04182(17) 0.48217(13) 0.0327(4) Uani 1 1 d . . .
As9 As 0.43633(8) 1.0637(2) 0.29454(17) 0.0494(6) Uani 1 1 d . . .
As10 As 0.36727(7) 1.17977(17) 0.34798(14) 0.0339(4) Uani 1 1 d . . .
Cs1 Cs 0.26494(4) 0.72867(10) 0.45364(7) 0.0254(2) Uani 1 1 d . . .
Cs2 Cs 0.17067(3) 0.71506(10) 0.64404(7) 0.0226(2) Uani 1 1 d . . .
Cs3 Cs 0.03248(3) 0.59492(9) 0.67405(6) 0.0202(2) Uani 1 1 d . . .
Cs4 Cs 0.01470(4) 0.79948(10) 0.44862(7) 0.0249(2) Uani 1 1 d . . .
Cs5 Cs 0.09451(4) 0.20619(9) 0.29854(7) 0.0270(2) Uani 1 1 d . . .
Cs6 Cs 0.31455(4) 1.01158(11) 0.74327(9) 0.0401(3) Uani 1 1 d . . .
Cs7 Cs 0.14146(5) 0.09638(10) 0.56961(7) 0.0342(3) Uani 1 1 d . . .
Cs8 Cs 0.23515(4) 1.09741(12) 0.30825(12) 0.0546(4) Uani 1 1 d . . .
Cs9 Cs 0.41617(7) 0.6842(5) 0.15100(17) 0.0312(10) Uani 0.714(14) 1 d P . .
Cs10 Cs 0.4157(3) 0.7505(18) 0.1315(8) 0.082(3) Uani 0.286(14) 1 d P . .
Cs11 Cs 0.4434(3) 1.3622(8) 0.5140(10) 0.096(4) Uani 0.195(3) 1 d P . .
Cs12 Cs 0.46837(5) 1.16935(17) 0.56596(12) 0.0365(5) Uani 0.708(4) 1 d P . .
Cs13 Cs 0.3408(3) 1.1016(5) 0.0709(4) 0.0344(17) Uani 0.50(2) 1 d P . .
Cs14 Cs 0.3197(8) 1.1180(11) 0.0711(7) 0.108(3) Uani 0.50(2) 1 d P . .
Cs15 Cs 0.47957(7) 0.41504(17) 0.35891(17) 0.0469(8) Uani 0.687(5) 1 d P . .
Cs16 Cs 0.4612(3) 0.4015(7) 0.2495(9) 0.138(5) Uani 0.313(5) 1 d P . .
Cs17 Cs 0.5000 1.0000 0.5000 0.052(3) Uani 0.195(3) 2 d SP . .

loop_
_atom_site_aniso_label
_atom_site_aniso_U_11
_atom_site_aniso_U_22
_atom_site_aniso_U_33
_atom_site_aniso_U_23
_atom_site_aniso_U_13
_atom_site_aniso_U_12
Nb1 0.0168(6) 0.0122(6) 0.0139(6) -0.0004(5) 0.0033(5) -0.0001(5)
Nb2 0.0219(7) 0.0297(8) 0.0239(8) -0.0015(6) 0.0049(6) 0.0034(6)
As1 0.0241(8) 0.0168(8) 0.0169(8) 0.0003(6) 0.0011(6) -0.0044(6)
As2 0.0205(8) 0.0131(7) 0.0175(8) -0.0018(6) 0.0027(6) -0.0012(6)
As3 0.0235(8) 0.0183(8) 0.0203(8) 0.0006(6) 0.0078(6) -0.0011(6)
As4 0.0208(8) 0.0193(8) 0.0231(8) -0.0040(6) 0.0087(6) 0.0009(6)
As5 0.0221(8) 0.0225(8) 0.0208(8) 0.0025(6) 0.0028(6) 0.0004(6)
As6 0.0467(12) 0.0305(10) 0.0575(13) -0.0020(9) -0.0091(10) 0.0068(9)
As7 0.0309(9) 0.0251(9) 0.0244(9) -0.0033(7) 0.0035(7) -0.0030(7)
As8 0.0444(11) 0.0277(9) 0.0295(10) -0.0042(7) 0.0157(8) -0.0020(8)
As9 0.0482(12) 0.0450(12) 0.0640(14) -0.0132(10) 0.0328(11) -0.0168(10)
As10 0.0378(10) 0.0231(9) 0.0389(10) 0.0027(8) 0.0028(8) 0.0001(8)
Cs1 0.0232(5) 0.0302(5) 0.0221(5) 0.0018(4) 0.0024(4) -0.0045(4)
Cs2 0.0245(5) 0.0251(5) 0.0181(5) -0.0010(4) 0.0041(4) 0.0025(4)
Cs3 0.0223(5) 0.0181(5) 0.0202(5) 0.0004(4) 0.0044(4) -0.0010(4)
Cs4 0.0252(5) 0.0274(5) 0.0226(5) 0.0050(4) 0.0054(4) 0.0029(4)
Cs5 0.0319(5) 0.0184(5) 0.0292(5) -0.0025(4) 0.0022(4) -0.0022(4)
Cs6 0.0414(7) 0.0326(6) 0.0485(7) -0.0019(5) 0.0145(5) -0.0014(5)
Cs7 0.0619(8) 0.0202(5) 0.0208(5) 0.0015(4) 0.0087(5) 0.0001(5)
Cs8 0.0261(6) 0.0257(6) 0.1077(12) -0.0070(7) 0.0023(7) 0.0067(5)
Cs9 0.0298(11) 0.041(2) 0.0236(11) -0.0055(9) 0.0084(8) -0.0026(9)
Cs10 0.130(7) 0.055(7) 0.084(5) 0.002(5) 0.077(5) 0.012(4)
Cs11 0.046(5) 0.039(4) 0.197(12) 0.004(6) 0.004(6) 0.001(4)
Cs12 0.0213(8) 0.0480(11) 0.0372(10) 0.0004(7) -0.0018(6) -0.0063(7)
Cs13 0.040(3) 0.0309(16) 0.030(2) 0.0114(14) 0.0001(16) -0.0056(16)
Cs14 0.112(8) 0.070(4) 0.108(4) 0.057(3) -0.064(4) -0.054(4)
Cs15 0.0394(11) 0.0297(10) 0.0724(17) 0.0009(9) 0.0125(9) 0.0030(8)
Cs16 0.124(7) 0.074(5) 0.239(15) 0.033(6) 0.089(8) 0.001(4)
Cs17 0.093(7) 0.047(5) 0.004(3) -0.001(3) -0.016(4) 0.029(5)

loop_
_atom_type_symbol
_atom_type_description
_atom_type_scat_dispersion_real
_atom_type_scat_dispersion_imag
_atom_type_scat_source
Cs Cs -0.3680 2.1192 'International Tables Vol C Tables 4.2.6.8 and 6.1.1.4'
As As 0.0499 2.0058 'International Tables Vol C Tables 4.2.6.8 and 6.1.1.4'
Nb Nb -2.0727 0.6215 'International Tables Vol C Tables 4.2.6.8 and 6.1.1.4'

loop_
_geom_angle_atom_site_label_1
_geom_angle_atom_site_label_2
_geom_angle_atom_site_label_3
_geom_angle
_geom_angle_site_symmetry_1
_geom_angle_site_symmetry_3
_geom_angle_publ_flag
As1 Nb1 As2 109.84(7) . . ?
As1 Nb1 As4 103.74(7) . . ?
As2 Nb1 As4 117.09(7) . . ?
As1 Nb1 As3 106.64(7) . . ?
As2 Nb1 As3 119.35(7) . . ?
As4 Nb1 As3 98.51(6) . . ?
As1 Nb1 As5 138.56(7) . . ?
As2 Nb1 As5 111.49(6) . . ?
As4 Nb1 As5 53.69(5) . . ?
As3 Nb1 As5 53.72(5) . . ?
As1 Nb1 Cs5 69.84(5) . . ?
As2 Nb1 Cs5 178.82(6) . . ?
As4 Nb1 Cs5 62.07(4) . . ?
As3 Nb1 Cs5 61.77(4) . . ?
As5 Nb1 Cs5 68.78(4) . . ?
As1 Nb1 Cs4 84.26(5) . . ?
As2 Nb1 Cs4 62.77(5) . . ?
As4 Nb1 Cs4 170.98(6) . . ?
As3 Nb1 Cs4 74.91(5) . . ?
As5 Nb1 Cs4 117.44(5) . . ?
Cs5 Nb1 Cs4 118.21(4) . . ?
As1 Nb1 Cs2 75.75(5) . 4_575 ?
As2 Nb1 Cs2 65.27(5) . 4_575 ?
As4 Nb1 Cs2 74.09(5) . 4_575 ?
As3 Nb1 Cs2 172.59(6) . 4_575 ?
As5 Nb1 Cs2 119.84(5) . 4_575 ?
Cs5 Nb1 Cs2 113.57(4) . 4_575 ?
Cs4 Nb1 Cs2 112.44(3) . 4_575 ?
As1 Nb1 Cs1 143.77(6) . . ?
As2 Nb1 Cs1 60.24(4) . . ?
As4 Nb1 Cs1 61.13(4) . . ?
As3 Nb1 Cs1 108.09(5) . . ?
As5 Nb1 Cs1 61.66(4) . . ?
Cs5 Nb1 Cs1 119.30(4) . . ?
Cs4 Nb1 Cs1 114.56(3) . . ?
Cs2 Nb1 Cs1 68.53(3) 4_575 . ?
As1 Nb1 Cs2 153.52(6) . . ?
As2 Nb1 Cs2 62.20(4) . . ?
As4 Nb1 Cs2 102.08(5) . . ?
As3 Nb1 Cs2 63.44(4) . . ?
As5 Nb1 Cs2 57.51(4) . . ?
Cs5 Nb1 Cs2 118.60(4) . . ?
Cs4 Nb1 Cs2 69.58(3) . . ?
Cs2 Nb1 Cs2 117.44(3) 4_575 . ?
Cs1 Nb1 Cs2 57.30(2) . . ?
As1 Nb1 Cs3 52.55(4) . 4_575 ?
As2 Nb1 Cs3 57.41(4) . 4_575 ?
As4 Nb1 Cs3 129.56(5) . 4_575 ?
As3 Nb1 Cs3 129.11(5) . 4_575 ?
As5 Nb1 Cs3 168.88(5) . 4_575 ?
Cs5 Nb1 Cs3 122.33(3) . 4_575 ?
Cs4 Nb1 Cs3 58.74(2) . 4_575 ?
Cs2 Nb1 Cs3 57.99(2) 4_575 4_575 ?
Cs1 Nb1 Cs3 109.35(3) . 4_575 ?
Cs2 Nb1 Cs3 112.71(3) . 4_575 ?
As1 Nb1 Cs3 51.34(4) . 3_566 ?
As2 Nb1 Cs3 123.05(5) . 3_566 ?
As4 Nb1 Cs3 119.60(5) . 3_566 ?
As3 Nb1 Cs3 56.76(4) . 3_566 ?
As5 Nb1 Cs3 105.55(5) . 3_566 ?
Cs5 Nb1 Cs3 57.72(2) . 3_566 ?
Cs4 Nb1 Cs3 62.19(3) . 3_566 ?
Cs2 Nb1 Cs3 126.75(3) 4_575 3_566 ?
Cs1 Nb1 Cs3 164.72(4) . 3_566 ?
Cs2 Nb1 Cs3 109.53(3) . 3_566 ?
Cs3 Nb1 Cs3 82.21(2) 4_575 3_566 ?
As7 Nb2 As6 106.66(8) . . ?
As7 Nb2 As8 114.65(8) . . ?
As6 Nb2 As8 109.21(9) . . ?
As7 Nb2 As9 115.66(9) . . ?
As6 Nb2 As9 113.10(9) . . ?
As8 Nb2 As9 97.45(8) . . ?
As7 Nb2 As10 103.45(7) . . ?
As6 Nb2 As10 149.77(8) . . ?
As8 Nb2 As10 54.03(6) . . ?
As9 Nb2 As10 53.73(7) . . ?
As7 Nb2 Cs10 68.33(15) . . ?
As6 Nb2 Cs10 78.9(3) . . ?
As8 Nb2 Cs10 169.1(3) . . ?
As9 Nb2 Cs10 72.3(2) . . ?
As10 Nb2 Cs10 115.4(3) . . ?
As7 Nb2 Cs9 68.90(6) . . ?
As6 Nb2 Cs9 68.94(9) . . ?
As8 Nb2 Cs9 176.45(7) . . ?
As9 Nb2 Cs9 80.77(9) . . ?
As10 Nb2 Cs9 126.10(10) . . ?
Cs10 Nb2 Cs9 10.8(2) . . ?
As7 Nb2 Cs17 166.54(7) . . ?
As6 Nb2 Cs17 74.58(6) . . ?
As8 Nb2 Cs17 76.65(5) . . ?
As9 Nb2 Cs17 53.39(6) . . ?
As10 Nb2 Cs17 76.78(5) . . ?
Cs10 Nb2 Cs17 99.21(15) . . ?
Cs9 Nb2 Cs17 99.85(4) . . ?
As7 Nb2 Cs1 68.94(5) . . ?
As6 Nb2 Cs1 77.09(7) . . ?
As8 Nb2 Cs1 68.45(5) . . ?
As9 Nb2 Cs1 165.21(7) . . ?
As10 Nb2 Cs1 112.03(6) . . ?
Cs10 Nb2 Cs1 121.4(2) . . ?
Cs9 Nb2 Cs1 113.55(7) . . ?
Cs17 Nb2 Cs1 123.78(4) . . ?
As7 Nb2 Cs8 58.49(5) . . ?
As6 Nb2 Cs8 139.01(8) . . ?
As8 Nb2 Cs8 58.40(5) . . ?
As9 Nb2 Cs8 107.44(7) . . ?
As10 Nb2 Cs8 58.80(5) . . ?
Cs10 Nb2 Cs8 120.4(2) . . ?
Cs9 Nb2 Cs8 125.04(5) . . ?
Cs17 Nb2 Cs8 129.26(4) . . ?
Cs1 Nb2 Cs8 61.95(3) . . ?
As7 Nb2 Cs10 130.4(2) . 4_576 ?
As6 Nb2 Cs10 46.1(3) . 4_576 ?
As8 Nb2 Cs10 63.4(2) . 4_576 ?
As9 Nb2 Cs10 113.56(18) . 4_576 ?
As10 Nb2 Cs10 109.8(3) . 4_576 ?
Cs10 Nb2 Cs10 123.53(16) . 4_576 ?
Cs9 Nb2 Cs10 114.44(18) . 4_576 ?
Cs17 Nb2 Cs10 60.24(16) . 4_576 ?
Cs1 Nb2 Cs10 65.01(13) . 4_576 ?
Cs8 Nb2 Cs10 111.13(16) . 4_576 ?
As7 Nb2 Cs13 57.68(10) . . ?
As6 Nb2 Cs13 139.24(9) . . ?
As8 Nb2 Cs13 111.47(8) . . ?
As9 Nb2 Cs13 59.01(11) . . ?
As10 Nb2 Cs13 62.44(8) . . ?
Cs10 Nb2 Cs13 60.5(3) . . ?
Cs9 Nb2 Cs13 70.30(9) . . ?
Cs17 Nb2 Cs13 112.37(10) . . ?
Cs1 Nb2 Cs13 120.76(10) . . ?
Cs8 Nb2 Cs13 69.19(8) . . ?
Cs10 Nb2 Cs13 171.2(3) 4_576 . ?
Nb1 As1 Cs3 93.54(5) . 4_575 ?
Nb1 As1 Cs3 95.66(6) . 3_566 ?
Cs3 As1 Cs3 112.67(4) 4_575 3_566 ?
Nb1 As1 Cs4 141.74(6) . 2_545 ?
Cs3 As1 Cs4 124.68(5) 4_575 2_545 ?
Cs3 As1 Cs4 69.79(3) 3_566 2_545 ?
Nb1 As1 Cs7 92.66(6) . 4_565 ?
Cs3 As1 Cs7 117.24(5) 4_575 4_565 ?
Cs3 As1 Cs7 128.66(5) 3_566 4_565 ?
Cs4 As1 Cs7 72.70(4) 2_545 4_565 ?
Nb1 As1 Cs4 140.19(6) . 4_575 ?
Cs3 As1 Cs4 60.83(3) 4_575 4_575 ?
Cs3 As1 Cs4 121.45(5) 3_566 4_575 ?
Cs4 As1 Cs4 71.48(4) 2_545 4_575 ?
Cs7 As1 Cs4 75.90(4) 4_565 4_575 ?
Nb1 As1 Cs5 73.52(5) . . ?
Cs3 As1 Cs5 166.81(5) 4_575 . ?
Cs3 As1 Cs5 67.23(3) 3_566 . ?
Cs4 As1 Cs5 68.22(3) 2_545 . ?
Cs7 As1 Cs5 66.99(3) 4_565 . ?
Cs4 As1 Cs5 131.31(5) 4_575 . ?
Nb1 As1 Cs2 69.21(5) . 4_575 ?
Cs3 As1 Cs2 63.93(3) 4_575 4_575 ?
Cs3 As1 Cs2 163.65(5) 3_566 4_575 ?
Cs4 As1 Cs2 125.95(4) 2_545 4_575 ?
Cs7 As1 Cs2 60.65(3) 4_565 4_575 ?
Cs4 As1 Cs2 72.03(3) 4_575 4_575 ?
Cs5 As1 Cs2 112.14(4) . 4_575 ?
Nb1 As1 Cs5 119.89(6) . 2 ?
Cs3 As1 Cs5 62.33(3) 4_575 2 ?
Cs3 As1 Cs5 55.60(3) 3_566 2 ?
Cs4 As1 Cs5 81.77(3) 2_545 2 ?
Cs7 As1 Cs5 147.36(4) 4_565 2 ?
Cs4 As1 Cs5 76.94(3) 4_575 2 ?
Cs5 As1 Cs5 121.70(4) . 2 ?
Cs2 As1 Cs5 125.85(4) 4_575 2 ?
Nb1 As2 Cs4 79.44(5) . . ?
Nb1 As2 Cs7 143.41(6) . 1_565 ?
Cs4 As2 Cs7 79.20(4) . 1_565 ?
Nb1 As2 Cs1 84.28(5) . . ?
Cs4 As2 Cs1 142.78(5) . . ?
Cs7 As2 Cs1 95.30(4) 1_565 . ?
Nb1 As2 Cs3 88.37(5) . 4_575 ?
Cs4 As2 Cs3 68.74(3) . 4_575 ?
Cs7 As2 Cs3 110.78(4) 1_565 4_575 ?
Cs1 As2 Cs3 144.23(5) . 4_575 ?
Nb1 As2 Cs2 77.60(5) . 4_575 ?
Cs4 As2 Cs2 129.94(5) . 4_575 ?
Cs7 As2 Cs2 138.16(5) 1_565 4_575 ?
Cs1 As2 Cs2 77.49(4) . 4_575 ?
Cs3 As2 Cs2 66.74(3) 4_575 4_575 ?
Nb1 As2 Cs2 82.61(5) . . ?
Cs4 As2 Cs2 78.96(4) . . ?
Cs7 As2 Cs2 64.35(3) 1_565 . ?
Cs1 As2 Cs2 65.83(3) . . ?
Cs3 As2 Cs2 147.55(5) 4_575 . ?
Cs2 As2 Cs2 139.73(5) 4_575 . ?
Nb1 As2 Cs5 146.02(6) . 1_565 ?
Cs4 As2 Cs5 87.43(4) . 1_565 ?
Cs7 As2 Cs5 61.41(3) 1_565 1_565 ?
Cs1 As2 Cs5 122.41(4) . 1_565 ?
Cs3 As2 Cs5 57.65(3) 4_575 1_565 ?
Cs2 As2 Cs5 87.58(4) 4_575 1_565 ?
Cs2 As2 Cs5 125.61(4) . 1_565 ?
Nb1 As2 Cs8 133.14(6) . . ?
Cs4 As2 Cs8 145.30(5) . . ?
Cs7 As2 Cs8 77.11(4) 1_565 . ?
Cs1 As2 Cs8 64.93(3) . . ?
Cs3 As2 Cs8 96.65(4) 4_575 . ?
Cs2 As2 Cs8 62.38(3) 4_575 . ?
Cs2 As2 Cs8 112.23(4) . . ?
Cs5 As2 Cs8 58.97(3) 1_565 . ?
As5 As3 Nb1 67.77(6) . . ?
As5 As3 Cs5 79.33(6) . . ?
Nb1 As3 Cs5 77.70(5) . . ?
As5 As3 Cs3 126.99(7) . . ?
Nb1 As3 Cs3 119.92(6) . . ?
Cs5 As3 Cs3 151.37(5) . . ?
As5 As3 Cs3 142.74(7) . 3_566 ?
Nb1 As3 Cs3 87.49(5) . 3_566 ?
Cs5 As3 Cs3 68.08(3) . 3_566 ?
Cs3 As3 Cs3 89.13(4) . 3_566 ?
As5 As3 Cs7 70.32(5) . . ?
Nb1 As3 Cs7 127.47(6) . . ?
Cs5 As3 Cs7 64.56(3) . . ?
Cs3 As3 Cs7 110.18(4) . . ?
Cs3 As3 Cs7 108.86(4) 3_566 . ?
As5 As3 Cs2 65.52(5) . . ?
Nb1 As3 Cs2 79.25(5) . . ?
Cs5 As3 Cs2 143.23(5) . . ?
Cs3 As3 Cs2 65.35(3) . . ?
Cs3 As3 Cs2 138.75(5) 3_566 . ?
Cs7 As3 Cs2 110.20(4) . . ?
As5 As3 Cs4 138.19(7) . 3_566 ?
Nb1 As3 Cs4 143.95(6) . 3_566 ?
Cs5 As3 Cs4 83.59(4) . 3_566 ?
Cs3 As3 Cs4 69.09(3) . 3_566 ?
Cs3 As3 Cs4 56.82(3) 3_566 3_566 ?
Cs7 As3 Cs4 67.88(3) . 3_566 ?
Cs2 As3 Cs4 130.04(4) . 3_566 ?
As5 As3 Cs4 121.99(6) . . ?
Nb1 As3 Cs4 67.42(4) . . ?
Cs5 As3 Cs4 123.38(5) . . ?
Cs3 As3 Cs4 56.32(3) . . ?
Cs3 As3 Cs4 67.25(3) 3_566 . ?
Cs7 As3 Cs4 165.04(5) . . ?
Cs2 As3 Cs4 71.59(3) . . ?
Cs4 As3 Cs4 99.27(4) 3_566 . ?
As5 As4 Nb1 68.79(6) . . ?
As5 As4 Cs7 150.13(7) . 4_565 ?
Nb1 As4 Cs7 95.20(5) . 4_565 ?
As5 As4 Cs5 79.48(6) . . ?
Nb1 As4 Cs5 78.18(5) . . ?
Cs7 As4 Cs5 72.43(4) 4_565 . ?
As5 As4 Cs8 93.31(6) . 1_545 ?
Nb1 As4 Cs8 142.93(6) . 1_545 ?
Cs7 As4 Cs8 84.80(4) 4_565 1_545 ?
Cs5 As4 Cs8 66.45(4) . 1_545 ?
As5 As4 Cs1 72.65(5) . . ?
Nb1 As4 Cs1 81.84(5) . . ?
Cs7 As4 Cs1 131.80(5) 4_565 . ?
Cs5 As4 Cs1 150.13(5) . . ?
Cs8 As4 Cs1 124.87(5) 1_545 . ?
As5 As4 Cs6 122.44(6) . 4_575 ?
Nb1 As4 Cs6 140.34(6) . 4_575 ?
Cs7 As4 Cs6 86.21(4) 4_565 4_575 ?
Cs5 As4 Cs6 138.49(5) . 4_575 ?
Cs8 As4 Cs6 76.73(4) 1_545 4_575 ?
Cs1 As4 Cs6 68.52(4) . 4_575 ?
As5 As4 Cs2 127.64(6) . 4_575 ?
Nb1 As4 Cs2 68.94(4) . 4_575 ?
Cs7 As4 Cs2 62.30(3) 4_565 4_575 ?
Cs5 As4 Cs2 119.63(4) . 4_575 ?
Cs8 As4 Cs2 138.81(5) 1_545 4_575 ?
Cs1 As4 Cs2 72.10(3) . 4_575 ?
Cs6 As4 Cs2 77.02(4) 4_575 4_575 ?
As4 As5 As3 105.73(7) . . ?
As4 As5 Nb1 57.51(5) . . ?
As3 As5 Nb1 58.50(5) . . ?
As4 As5 Cs2 124.27(7) . . ?
As3 As5 Cs2 76.04(5) . . ?
Nb1 As5 Cs2 81.07(5) . . ?
As4 As5 Cs14 92.0(2) . 4_576 ?
As3 As5 Cs14 162.0(3) . 4_576 ?
Nb1 As5 Cs14 137.7(3) . 4_576 ?
Cs2 As5 Cs14 96.99(10) . 4_576 ?
As4 As5 Cs7 116.63(6) . . ?
As3 As5 Cs7 71.35(5) . . ?
Nb1 As5 Cs7 120.99(6) . . ?
Cs2 As5 Cs7 116.30(5) . . ?
Cs14 As5 Cs7 97.9(3) 4_576 . ?
As4 As5 Cs1 69.40(5) . . ?
As3 As5 Cs1 125.37(7) . . ?
Nb1 As5 Cs1 77.34(4) . . ?
Cs2 As5 Cs1 66.15(3) . . ?
Cs14 As5 Cs1 63.8(3) 4_576 . ?
Cs7 As5 Cs1 161.49(5) . . ?
As4 As5 Cs5 62.63(5) . . ?
As3 As5 Cs5 62.47(5) . . ?
Nb1 As5 Cs5 68.88(4) . . ?
Cs2 As5 Cs5 137.14(5) . . ?
Cs14 As5 Cs5 125.83(11) 4_576 . ?
Cs7 As5 Cs5 61.23(3) . . ?
Cs1 As5 Cs5 130.89(5) . . ?
As4 As5 Cs13 89.35(8) . 4_576 ?
As3 As5 Cs13 164.91(9) . 4_576 ?
Nb1 As5 Cs13 133.78(8) . 4_576 ?
Cs2 As5 Cs13 96.05(7) . 4_576 ?
Cs14 As5 Cs13 3.9(3) 4_576 4_576 ?
Cs7 As5 Cs13 101.75(7) . 4_576 ?
Cs1 As5 Cs13 60.03(7) . 4_576 ?
Cs5 As5 Cs13 126.79(8) . 4_576 ?
Nb2 As6 Cs10 98.5(3) . 4_576 ?
Nb2 As6 Cs15 141.35(10) . . ?
Cs10 As6 Cs15 117.6(3) 4_576 . ?
Nb2 As6 Cs9 89.73(9) . 4_576 ?
Cs10 As6 Cs9 9.6(2) 4_576 4_576 ?
Cs15 As6 Cs9 125.00(9) . 4_576 ?
Nb2 As6 Cs11 169.59(16) . 1_545 ?
Cs10 As6 Cs11 81.0(4) 4_576 1_545 ?
Cs15 As6 Cs11 43.7(2) . 1_545 ?
Cs9 As6 Cs11 90.4(2) 4_576 1_545 ?
Nb2 As6 Cs12 90.10(7) . 3_676 ?
Cs10 As6 Cs12 88.9(2) 4_576 3_676 ?
Cs15 As6 Cs12 78.11(6) . 3_676 ?
Cs9 As6 Cs12 85.00(6) 4_576 3_676 ?
Cs11 As6 Cs12 100.28(14) 1_545 3_676 ?
Nb2 As6 Cs9 72.83(9) . . ?
Cs10 As6 Cs9 167.4(2) 4_576 . ?
Cs15 As6 Cs9 69.16(9) . . ?
Cs9 As6 Cs9 158.13(7) 4_576 . ?
Cs11 As6 Cs9 109.2(2) 1_545 . ?
Cs12 As6 Cs9 82.01(7) 3_676 . ?
Nb2 As6 Cs6 89.91(7) . 4_575 ?
Cs10 As6 Cs6 129.0(2) 4_576 4_575 ?
Cs15 As6 Cs6 78.17(6) . 4_575 ?
Cs9 As6 Cs6 133.41(8) 4_576 4_575 ?
Cs11 As6 Cs6 82.48(17) 1_545 4_575 ?
Cs12 As6 Cs6 141.59(8) 3_676 4_575 ?
Cs9 As6 Cs6 61.43(6) . 4_575 ?
Nb2 As6 Cs11 122.24(15) . 3_676 ?
Cs10 As6 Cs11 86.0(3) 4_576 3_676 ?
Cs15 As6 Cs11 52.84(14) . 3_676 ?
Cs9 As6 Cs11 87.31(19) 4_576 3_676 ?
Cs11 As6 Cs11 68.2(2) 1_545 3_676 ?
Cs12 As6 Cs11 32.18(13) 3_676 3_676 ?
Cs9 As6 Cs11 90.9(2) . 3_676 ?
Cs6 As6 Cs11 130.40(16) 4_575 3_676 ?
Nb2 As6 Cs17 68.90(6) . . ?
Cs10 As6 Cs17 68.8(3) 4_576 . ?
Cs15 As6 Cs17 110.31(6) . . ?
Cs9 As6 Cs17 61.50(6) 4_576 . ?
Cs11 As6 Cs17 119.99(16) 1_545 . ?
Cs12 As6 Cs17 32.81(3) 3_676 . ?
Cs9 As6 Cs17 99.08(8) . . ?
Cs6 As6 Cs17 155.42(6) 4_575 . ?
Cs11 As6 Cs17 59.38(12) 3_676 . ?
Nb2 As6 Cs15 135.72(8) . 3_666 ?
Cs10 As6 Cs15 52.9(2) 4_576 3_666 ?
Cs15 As6 Cs15 68.36(7) . 3_666 ?
Cs9 As6 Cs15 57.88(6) 4_576 3_666 ?
Cs11 As6 Cs15 51.52(16) 1_545 3_666 ?
Cs12 As6 Cs15 60.34(5) 3_676 3_666 ?
Cs9 As6 Cs15 127.54(8) . 3_666 ?
Cs6 As6 Cs15 134.00(6) 4_575 3_666 ?
Cs11 As6 Cs15 38.08(19) 3_676 3_666 ?
Cs17 As6 Cs15 69.10(4) . 3_666 ?
Nb2 As6 Cs10 64.3(2) . . ?
Cs10 As6 Cs10 158.42(11) 4_576 . ?
Cs15 As6 Cs10 77.2(2) . . ?
Cs9 As6 Cs10 148.92(19) 4_576 . ?
Cs11 As6 Cs10 118.3(3) 1_545 . ?
Cs12 As6 Cs10 78.59(15) 3_676 . ?
Cs9 As6 Cs10 9.40(17) . . ?
Cs6 As6 Cs10 66.97(18) 4_575 . ?
Cs11 As6 Cs10 92.4(2) 3_676 . ?
Cs17 As6 Cs10 91.8(2) . . ?
Cs15 As6 Cs10 130.26(15) 3_666 . ?
Nb2 As7 Cs6 98.16(7) . 4_575 ?
Nb2 As7 Cs14 93.45(16) . . ?
Cs6 As7 Cs14 145.6(3) 4_575 . ?
Nb2 As7 Cs8 86.74(6) . . ?
Cs6 As7 Cs8 136.46(6) 4_575 . ?
Cs14 As7 Cs8 76.2(4) . . ?
Nb2 As7 Cs10 73.48(15) . . ?
Cs6 As7 Cs10 75.0(3) 4_575 . ?
Cs14 As7 Cs10 77.5(5) . . ?
Cs8 As7 Cs10 145.9(3) . . ?
Nb2 As7 Cs13 88.23(13) . . ?
Cs6 As7 Cs13 139.23(9) 4_575 . ?
Cs14 As7 Cs13 9.6(3) . . ?
Cs8 As7 Cs13 83.86(8) . . ?
Cs10 As7 Cs13 68.3(3) . . ?
Nb2 As7 Cs2 147.70(7) . 4_575 ?
Cs6 As7 Cs2 87.17(4) 4_575 4_575 ?
Cs14 As7 Cs2 99.9(3) . 4_575 ?
Cs8 As7 Cs2 68.43(4) . 4_575 ?
Cs10 As7 Cs2 138.05(15) . 4_575 ?
Cs13 As7 Cs2 108.36(13) . 4_575 ?
Nb2 As7 Cs1 144.69(7) . 4_575 ?
Cs6 As7 Cs1 86.11(4) 4_575 4_575 ?
Cs14 As7 Cs1 66.54(15) . 4_575 ?
Cs8 As7 Cs1 114.03(5) . 4_575 ?
Cs10 As7 Cs1 73.89(17) . 4_575 ?
Cs13 As7 Cs1 67.34(10) . 4_575 ?
Cs2 As7 Cs1 67.15(3) 4_575 4_575 ?
Nb2 As7 Cs9 73.94(6) . . ?
Cs6 As7 Cs9 64.24(8) 4_575 . ?
Cs14 As7 Cs9 88.5(4) . . ?
Cs8 As7 Cs9 154.64(8) . . ?
Cs10 As7 Cs9 11.1(2) . . ?
Cs13 As7 Cs9 79.36(12) . . ?
Cs2 As7 Cs9 135.18(6) 4_575 . ?
Cs1 As7 Cs9 76.65(5) 4_575 . ?
Nb2 As7 Cs1 75.08(6) . . ?
Cs6 As7 Cs1 70.57(4) 4_575 . ?
Cs14 As7 Cs1 143.8(3) . . ?
Cs8 As7 Cs1 69.07(4) . . ?
Cs10 As7 Cs1 128.7(3) . . ?
Cs13 As7 Cs1 148.63(8) . . ?
Cs2 As7 Cs1 76.84(4) 4_575 . ?
Cs1 As7 Cs1 137.87(5) 4_575 . ?
Cs9 As7 Cs1 119.53(8) . . ?
As10 As8 Nb2 67.74(7) . . ?
As10 As8 Cs12 74.45(7) . . ?
Nb2 As8 Cs12 95.32(7) . . ?
As10 As8 Cs9 135.08(9) . 4_576 ?
Nb2 As8 Cs9 88.11(9) . 4_576 ?
Cs12 As8 Cs9 70.66(7) . 4_576 ?
As10 As8 Cs8 71.27(7) . . ?
Nb2 As8 Cs8 83.87(6) . . ?
Cs12 As8 Cs8 143.22(6) . . ?
Cs9 As8 Cs8 145.69(8) 4_576 . ?
As10 As8 Cs14 80.7(3) . 4_586 ?
Nb2 As8 Cs14 148.3(3) . 4_586 ?
Cs12 As8 Cs14 78.8(3) . 4_586 ?
Cs9 As8 Cs14 118.16(14) 4_576 4_586 ?
Cs8 As8 Cs14 82.88(18) . 4_586 ?
As10 As8 Cs13 76.16(9) . 4_586 ?
Nb2 As8 Cs13 143.61(9) . 4_586 ?
Cs12 As8 Cs13 70.04(12) . 4_586 ?
Cs9 As8 Cs13 115.78(13) 4_576 4_586 ?
Cs8 As8 Cs13 88.98(12) . 4_586 ?
Cs14 As8 Cs13 9.2(3) 4_586 4_586 ?
As10 As8 Cs10 133.57(14) . 4_576 ?
Nb2 As8 Cs10 79.6(2) . 4_576 ?
Cs12 As8 Cs10 76.9(2) . 4_576 ?
Cs9 As8 Cs10 10.0(2) 4_576 4_576 ?
Cs8 As8 Cs10 138.2(2) . 4_576 ?
Cs14 As8 Cs10 127.9(3) 4_586 4_576 ?
Cs13 As8 Cs10 125.7(3) 4_586 4_576 ?
As10 As8 Cs1 125.59(8) . . ?
Nb2 As8 Cs1 72.80(5) . . ?
Cs12 As8 Cs1 146.06(6) . . ?
Cs9 As8 Cs1 77.14(7) 4_576 . ?
Cs8 As8 Cs1 68.61(4) . . ?
Cs14 As8 Cs1 127.4(4) 4_586 . ?
Cs13 As8 Cs1 136.51(10) 4_586 . ?
Cs10 As8 Cs1 69.8(2) 4_576 . ?
As10 As8 Cs6 150.45(8) . . ?
Nb2 As8 Cs6 141.66(7) . . ?
Cs12 As8 Cs6 95.27(5) . . ?
Cs9 As8 Cs6 61.22(6) 4_576 . ?
Cs8 As8 Cs6 108.05(5) . . ?
Cs14 As8 Cs6 70.0(3) 4_586 . ?
Cs13 As8 Cs6 74.30(7) 4_586 . ?
Cs10 As8 Cs6 67.23(18) 4_576 . ?
Cs1 As8 Cs6 77.98(4) . . ?
As10 As8 Cs11 54.87(19) . . ?
Nb2 As8 Cs11 105.45(18) . . ?
Cs12 As8 Cs11 31.24(12) . . ?
Cs9 As8 Cs11 100.60(16) 4_576 . ?
Cs8 As8 Cs11 113.70(15) . . ?
Cs14 As8 Cs11 55.2(4) 4_586 . ?
Cs13 As8 Cs11 46.08(16) 4_586 . ?
Cs10 As8 Cs11 107.7(3) 4_576 . ?
Cs1 As8 Cs11 177.10(13) . . ?
Cs6 As8 Cs11 102.59(19) . . ?
As10 As8 Cs17 75.24(6) . . ?
Nb2 As8 Cs17 65.87(5) . . ?
Cs12 As8 Cs17 31.84(3) . . ?
Cs9 As8 Cs17 60.17(4) 4_576 . ?
Cs8 As8 Cs17 141.42(5) . . ?
Cs14 As8 Cs17 110.2(3) 4_586 . ?
Cs13 As8 Cs17 101.20(11) 4_586 . ?
Cs10 As8 Cs17 61.36(13) 4_576 . ?
Cs1 As8 Cs17 119.77(5) . . ?
Cs6 As8 Cs17 110.53(5) . . ?
Cs11 As8 Cs17 57.35(12) . . ?
As10 As9 Nb2 67.50(7) . . ?
As10 As9 Cs17 98.08(8) . . ?
Nb2 As9 Cs17 84.64(7) . . ?
As10 As9 Cs16 172.8(2) . 2_655 ?
Nb2 As9 Cs16 111.76(16) . 2_655 ?
Cs17 As9 Cs16 74.8(2) . 2_655 ?
As10 As9 Cs16 78.02(15) . 1_565 ?
Nb2 As9 Cs16 145.19(16) . 1_565 ?
Cs17 As9 Cs16 105.4(2) . 1_565 ?
Cs16 As9 Cs16 103.05(11) 2_655 1_565 ?
As10 As9 Cs13 75.43(10) . . ?
Nb2 As9 Cs13 83.76(10) . . ?
Cs17 As9 Cs13 168.19(10) . . ?
Cs16 As9 Cs13 111.7(2) 2_655 . ?
Cs16 As9 Cs13 83.1(2) 1_565 . ?
As10 As9 Cs15 73.40(7) . 1_565 ?
Nb2 As9 Cs15 136.55(8) . 1_565 ?
Cs17 As9 Cs15 82.74(6) . 1_565 ?
Cs16 As9 Cs15 104.63(14) 2_655 1_565 ?
Cs16 As9 Cs15 24.0(2) 1_565 1_565 ?
Cs13 As9 Cs15 104.36(10) . 1_565 ?
As10 As9 Cs12 129.28(9) . 3_676 ?
Nb2 As9 Cs12 84.44(7) . 3_676 ?
Cs17 As9 Cs12 35.57(4) . 3_676 ?
Cs16 As9 Cs12 44.2(2) 2_655 3_676 ?
Cs16 As9 Cs12 123.11(18) 1_565 3_676 ?
Cs13 As9 Cs12 144.47(9) . 3_676 ?
Cs15 As9 Cs12 107.22(7) 1_565 3_676 ?
As10 As9 Cs15 163.14(11) . 2_655 ?
Nb2 As9 Cs15 115.19(8) . 2_655 ?
Cs17 As9 Cs15 98.74(7) . 2_655 ?
Cs16 As9 Cs15 24.0(2) 2_655 2_655 ?
Cs16 As9 Cs15 96.45(16) 1_565 2_655 ?
Cs13 As9 Cs15 88.17(9) . 2_655 ?
Cs15 As9 Cs15 107.76(6) 1_565 2_655 ?
Cs12 As9 Cs15 67.07(6) 3_676 2_655 ?
As10 As9 Cs10 121.97(15) . . ?
Nb2 As9 Cs10 67.42(19) . . ?
Cs17 As9 Cs10 112.0(3) . . ?
Cs16 As9 Cs10 62.5(2) 2_655 . ?
Cs16 As9 Cs10 133.0(3) 1_565 . ?
Cs13 As9 Cs10 65.2(2) . . ?
Cs15 As9 Cs10 154.7(2) 1_565 . ?
Cs12 As9 Cs10 79.4(2) 3_676 . ?
Cs15 As9 Cs10 51.32(14) 2_655 . ?
As10 As9 Cs12 67.34(7) . . ?
Nb2 As9 Cs12 86.72(7) . . ?
Cs17 As9 Cs12 34.21(3) . . ?
Cs16 As9 Cs12 105.6(2) 2_655 . ?
Cs16 As9 Cs12 84.3(2) 1_565 . ?
Cs13 As9 Cs12 142.41(9) . . ?
Cs15 As9 Cs12 60.66(5) 1_565 . ?
Cs12 As9 Cs12 69.78(6) 3_676 . ?
Cs15 As9 Cs12 128.45(7) 2_655 . ?
Cs10 As9 Cs12 141.5(3) . . ?
As10 As9 Cs11 113.34(15) . 4_585 ?
Nb2 As9 Cs11 122.79(14) . 4_585 ?
Cs17 As9 Cs11 143.94(13) . 4_585 ?
Cs16 As9 Cs11 73.3(2) 2_655 4_585 ?
Cs16 As9 Cs11 66.6(2) 1_565 4_585 ?
Cs13 As9 Cs11 46.86(14) . 4_585 ?
Cs15 As9 Cs11 89.47(13) 1_565 4_585 ?
Cs12 As9 Cs11 117.37(13) 3_676 4_585 ?
Cs15 As9 Cs11 50.45(12) 2_655 4_585 ?
Cs10 As9 Cs11 66.4(3) . 4_585 ?
Cs12 As9 Cs11 149.28(13) . 4_585 ?
As9 As10 As8 104.98(9) . . ?
As9 As10 Nb2 58.77(7) . . ?
As8 As10 Nb2 58.23(6) . . ?
As9 As10 Cs11 93.04(18) . . ?
As8 As10 Cs11 88.1(2) . . ?
Nb2 As10 Cs11 121.75(16) . . ?
As9 As10 Cs6 123.50(9) . 4_585 ?
As8 As10 Cs6 131.50(8) . 4_585 ?
Nb2 As10 Cs6 150.09(7) . 4_585 ?
Cs11 As10 Cs6 88.10(16) . 4_585 ?
As9 As10 Cs8 130.48(8) . . ?
As8 As10 Cs8 69.04(7) . . ?
Nb2 As10 Cs8 79.93(5) . . ?
Cs11 As10 Cs8 134.04(19) . . ?
Cs6 As10 Cs8 79.67(5) 4_585 . ?
As9 As10 Cs12 74.94(8) . . ?
As8 As10 Cs12 65.75(6) . . ?
Nb2 As10 Cs12 87.28(6) . . ?
Cs11 As10 Cs12 34.50(15) . . ?
Cs6 As10 Cs12 122.60(6) 4_585 . ?
Cs8 As10 Cs12 132.91(7) . . ?
As9 As10 Cs16 63.30(13) . 1_565 ?
As8 As10 Cs16 148.0(2) . 1_565 ?
Nb2 As10 Cs16 121.88(14) . 1_565 ?
Cs11 As10 Cs16 64.3(3) . 1_565 ?
Cs6 As10 Cs16 66.83(13) 4_585 1_565 ?
Cs8 As10 Cs16 142.03(18) . 1_565 ?
Cs12 As10 Cs16 82.27(19) . 1_565 ?
As9 As10 Cs15 68.88(7) . 1_565 ?
As8 As10 Cs15 126.41(8) . 1_565 ?
Nb2 As10 Cs15 124.45(7) . 1_565 ?
Cs11 As10 Cs15 41.8(2) . 1_565 ?
Cs6 As10 Cs15 75.58(5) 4_585 1_565 ?
Cs8 As10 Cs15 154.92(6) . 1_565 ?
Cs12 As10 Cs15 61.27(5) . 1_565 ?
Cs16 As10 Cs15 22.84(19) 1_565 1_565 ?
As9 As10 Cs13 66.85(12) . . ?
As8 As10 Cs13 128.67(10) . . ?
Nb2 As10 Cs13 77.60(9) . . ?
Cs11 As10 Cs13 140.7(2) . . ?
Cs6 As10 Cs13 77.33(8) 4_585 . ?
Cs8 As10 Cs13 79.38(10) . . ?
Cs12 As10 Cs13 141.44(11) . . ?
Cs16 As10 Cs13 76.4(2) 1_565 . ?
Cs15 As10 Cs13 98.87(10) 1_565 . ?
As9 As10 Cs14 75.6(4) . . ?
As8 As10 Cs14 126.39(15) . . ?
Nb2 As10 Cs14 80.52(17) . . ?
Cs11 As10 Cs14 145.3(3) . . ?
Cs6 As10 Cs14 72.4(2) 4_585 . ?
Cs8 As10 Cs14 71.5(3) . . ?
Cs12 As10 Cs14 150.3(4) . . ?
Cs16 As10 Cs14 81.4(3) 1_565 . ?
Cs15 As10 Cs14 104.3(2) 1_565 . ?
Cs13 As10 Cs14 8.9(3) . . ?
As9 As10 Cs13 139.81(14) . 4_586 ?
As8 As10 Cs13 67.00(8) . 4_586 ?
Nb2 As10 Cs13 125.05(9) . 4_586 ?
Cs11 As10 Cs13 48.9(2) . 4_586 ?
Cs6 As10 Cs13 74.48(9) 4_585 4_586 ?
Cs8 As10 Cs13 85.15(11) . 4_586 ?
Cs12 As10 Cs13 65.85(11) . 4_586 ?
Cs16 As10 Cs13 101.79(18) 1_565 4_586 ?
Cs15 As10 Cs13 84.43(9) 1_565 4_586 ?
Cs13 As10 Cs13 149.83(16) . 4_586 ?
Cs14 As10 Cs13 142.2(4) . 4_586 ?
As2 Cs1 As7 113.19(4) . 4_576 ?
As2 Cs1 As4 70.70(4) . . ?
As7 Cs1 As4 113.73(4) 4_576 . ?
As2 Cs1 As7 96.47(4) . . ?
As7 Cs1 As7 146.91(6) 4_576 . ?
As4 Cs1 As7 89.07(4) . . ?
As2 Cs1 As5 71.66(4) . . ?
As7 Cs1 As5 78.39(4) 4_576 . ?
As4 Cs1 As5 37.95(3) . . ?
As7 Cs1 As5 127.00(4) . . ?
As2 Cs1 As8 109.27(4) . . ?
As7 Cs1 As8 89.16(4) 4_576 . ?
As4 Cs1 As8 155.56(5) . . ?
As7 Cs1 As8 66.52(4) . . ?
As5 Cs1 As8 166.48(4) . . ?
As2 Cs1 Nb2 122.63(4) . . ?
As7 Cs1 Nb2 111.51(4) 4_576 . ?
As4 Cs1 Nb2 119.52(4) . . ?
As7 Cs1 Nb2 35.99(3) . . ?
As5 Cs1 Nb2 152.24(4) . . ?
As8 Cs1 Nb2 38.75(3) . . ?
As2 Cs1 Cs14 128.6(3) . 4_576 ?
As7 Cs1 Cs14 54.97(12) 4_576 4_576 ?
As4 Cs1 Cs14 71.88(19) . 4_576 ?
As7 Cs1 Cs14 116.9(3) . 4_576 ?
As5 Cs1 Cs14 57.1(3) . 4_576 ?
As8 Cs1 Cs14 119.3(3) . 4_576 ?
Nb2 Cs1 Cs14 106.1(4) . 4_576 ?
As2 Cs1 Cs2 58.24(3) . . ?
As7 Cs1 Cs2 55.60(3) 4_576 . ?
As4 Cs1 Cs2 87.56(3) . . ?
As7 Cs1 Cs2 154.06(4) . . ?
As5 Cs1 Cs2 54.68(3) . . ?
As8 Cs1 Cs2 113.67(4) . . ?
Nb2 Cs1 Cs2 152.40(4) . . ?
Cs14 Cs1 Cs2 86.4(3) 4_576 . ?
As2 Cs1 Cs13 137.08(9) . 4_576 ?
As7 Cs1 Cs13 55.30(7) 4_576 4_576 ?
As4 Cs1 Cs13 77.72(10) . 4_576 ?
As7 Cs1 Cs13 111.57(7) . 4_576 ?
As5 Cs1 Cs13 65.56(9) . 4_576 ?
As8 Cs1 Cs13 111.47(10) . 4_576 ?
Nb2 Cs1 Cs13 97.92(8) . 4_576 ?
Cs14 Cs1 Cs13 8.5(3) 4_576 4_576 ?
Cs2 Cs1 Cs13 92.81(6) . 4_576 ?
As2 Cs1 As6 154.94(5) . . ?
As7 Cs1 As6 90.79(4) 4_576 . ?
As4 Cs1 As6 107.28(4) . . ?
As7 Cs1 As6 58.51(4) . . ?
As5 Cs1 As6 122.85(4) . . ?
As8 Cs1 As6 61.87(4) . . ?
Nb2 Cs1 As6 35.39(4) . . ?
Cs14 Cs1 As6 70.7(4) 4_576 . ?
Cs2 Cs1 As6 146.35(4) . . ?
Cs13 Cs1 As6 62.56(8) 4_576 . ?
As2 Cs1 Cs8 62.37(3) . . ?
As7 Cs1 Cs8 128.79(4) 4_576 . ?
As4 Cs1 Cs8 111.67(4) . . ?
As7 Cs1 Cs8 52.95(3) . . ?
As5 Cs1 Cs8 132.78(4) . . ?
As8 Cs1 Cs8 52.95(4) . . ?
Nb2 Cs1 Cs8 62.01(3) . . ?
Cs14 Cs1 Cs8 168.0(4) 4_576 . ?
Cs2 Cs1 Cs8 105.00(3) . . ?
Cs13 Cs1 Cs8 159.92(8) 4_576 . ?
As6 Cs1 Cs8 97.39(4) . . ?
As5 Cs2 As7 81.80(4) . 4_576 ?
As5 Cs2 As2 120.85(4) . 4_576 ?
As7 Cs2 As2 99.18(4) 4_576 4_576 ?
As5 Cs2 As2 72.69(4) . . ?
As7 Cs2 As2 112.54(4) 4_576 . ?
As2 Cs2 As2 147.46(5) 4_576 . ?
As5 Cs2 As3 38.44(3) . . ?
As7 Cs2 As3 118.62(4) 4_576 . ?
As2 Cs2 As3 101.60(4) 4_576 . ?
As2 Cs2 As3 70.03(3) . . ?
As5 Cs2 Cs7 128.79(4) . 1_565 ?
As7 Cs2 Cs7 110.31(4) 4_576 1_565 ?
As2 Cs2 Cs7 106.46(3) 4_576 1_565 ?
As2 Cs2 Cs7 56.52(3) . 1_565 ?
As3 Cs2 Cs7 117.58(4) . 1_565 ?
As5 Cs2 Nb1 154.66(4) . 4_576 ?
As7 Cs2 Nb1 110.13(4) 4_576 4_576 ?
As2 Cs2 Nb1 37.13(3) 4_576 4_576 ?
As2 Cs2 Nb1 119.32(4) . 4_576 ?
As3 Cs2 Nb1 120.93(4) . 4_576 ?
Cs7 Cs2 Nb1 69.39(3) 1_565 4_576 ?
As5 Cs2 Cs1 59.17(3) . . ?
As7 Cs2 Cs1 57.25(3) 4_576 . ?
As2 Cs2 Cs1 156.39(4) 4_576 . ?
As2 Cs2 Cs1 55.93(3) . . ?
As3 Cs2 Cs1 90.32(3) . . ?
Cs7 Cs2 Cs1 85.27(3) 1_565 . ?
Nb1 Cs2 Cs1 146.12(3) 4_576 . ?
As5 Cs2 Cs8 70.11(4) . 4_576 ?
As7 Cs2 Cs8 55.22(3) 4_576 4_576 ?
As2 Cs2 Cs8 63.60(3) 4_576 4_576 ?
As2 Cs2 Cs8 142.11(4) . 4_576 ?
As3 Cs2 Cs8 85.00(3) . 4_576 ?
Cs7 Cs2 Cs8 157.28(4) 1_565 4_576 ?
Nb1 Cs2 Cs8 97.76(3) 4_576 4_576 ?
Cs1 Cs2 Cs8 97.74(3) . 4_576 ?
As5 Cs2 Cs3 91.67(3) . . ?
As7 Cs2 Cs3 146.51(4) 4_576 . ?
As2 Cs2 Cs3 56.44(3) 4_576 . ?
As2 Cs2 Cs3 96.42(3) . . ?
As3 Cs2 Cs3 55.09(3) . . ?
Cs7 Cs2 Cs3 99.39(3) 1_565 . ?
Nb1 Cs2 Cs3 65.84(3) 4_576 . ?
Cs1 Cs2 Cs3 143.27(3) . . ?
Cs8 Cs2 Cs3 91.62(3) 4_576 . ?
As5 Cs2 As4 166.66(4) . 4_576 ?
As7 Cs2 As4 86.02(4) 4_576 4_576 ?
As2 Cs2 As4 66.42(3) 4_576 4_576 ?
As2 Cs2 As4 107.44(4) . 4_576 ?
As3 Cs2 As4 154.71(4) . 4_576 ?
Cs7 Cs2 As4 51.38(3) 1_565 4_576 ?
Nb1 Cs2 As4 36.98(3) 4_576 4_576 ?
Cs1 Cs2 As4 109.36(3) . 4_576 ?
Cs8 Cs2 As4 107.07(4) 4_576 4_576 ?
Cs3 Cs2 As4 101.51(3) . 4_576 ?
As5 Cs2 As1 135.49(4) . 4_576 ?
As7 Cs2 As1 142.46(4) 4_576 4_576 ?
As2 Cs2 As1 61.40(3) 4_576 4_576 ?
As2 Cs2 As1 87.92(4) . 4_576 ?
As3 Cs2 As1 97.53(4) . 4_576 ?
Cs7 Cs2 As1 54.27(3) 1_565 4_576 ?
Nb1 Cs2 As1 35.04(3) 4_576 4_576 ?
Cs1 Cs2 As1 137.67(3) . 4_576 ?
Cs8 Cs2 As1 124.29(4) 4_576 4_576 ?
Cs3 Cs2 As1 50.25(3) . 4_576 ?
As4 Cs2 As1 57.24(3) 4_576 4_576 ?
As1 Cs3 As1 118.87(4) 4_576 3_566 ?
As1 Cs3 As3 114.37(4) 4_576 . ?
As1 Cs3 As3 126.24(4) 3_566 . ?
As1 Cs3 As2 68.08(4) 4_576 4_576 ?
As1 Cs3 As2 100.33(4) 3_566 4_576 ?
As3 Cs3 As2 105.62(4) . 4_576 ?
As1 Cs3 Cs4 64.01(3) 4_576 . ?
As1 Cs3 Cs4 131.31(4) 3_566 . ?
As3 Cs3 Cs4 68.14(3) . . ?
As2 Cs3 Cs4 121.48(4) 4_576 . ?
As1 Cs3 Cs5 133.08(4) 4_576 4_566 ?
As1 Cs3 Cs5 73.00(3) 3_566 4_566 ?
As3 Cs3 Cs5 76.66(3) . 4_566 ?
As2 Cs3 Cs5 65.08(3) 4_576 4_566 ?
Cs4 Cs3 Cs5 144.69(4) . 4_566 ?
As1 Cs3 As3 106.44(4) 4_576 3_566 ?
As1 Cs3 As3 68.01(4) 3_566 3_566 ?
As3 Cs3 As3 90.87(4) . 3_566 ?
As2 Cs3 As3 163.48(4) 4_576 3_566 ?
Cs4 Cs3 As3 65.40(3) . 3_566 ?
Cs5 Cs3 As3 119.27(4) 4_566 3_566 ?
As1 Cs3 Cs2 65.82(3) 4_576 . ?
As1 Cs3 Cs2 154.71(4) 3_566 . ?
As3 Cs3 Cs2 59.56(3) . . ?
As2 Cs3 Cs2 56.82(3) 4_576 . ?
Cs4 Cs3 Cs2 73.85(3) . . ?
Cs5 Cs3 Cs2 86.26(3) 4_566 . ?
As3 Cs3 Cs2 136.62(4) 3_566 . ?
As1 Cs3 Cs5 68.64(3) 4_576 3_566 ?
As1 Cs3 Cs5 60.36(3) 3_566 3_566 ?
As3 Cs3 Cs5 140.89(4) . 3_566 ?
As2 Cs3 Cs5 110.81(3) 4_576 3_566 ?
Cs4 Cs3 Cs5 80.84(3) . 3_566 ?
Cs5 Cs3 Cs5 131.93(3) 4_566 3_566 ?
As3 Cs3 Cs5 53.66(3) 3_566 3_566 ?
Cs2 Cs3 Cs5 133.97(3) . 3_566 ?
As1 Cs3 Cs4 71.04(3) 4_576 4_576 ?
As1 Cs3 Cs4 56.81(3) 3_566 4_576 ?
As3 Cs3 Cs4 157.11(4) . 4_576 ?
As2 Cs3 Cs4 54.29(3) 4_576 4_576 ?
Cs4 Cs3 Cs4 129.57(3) . 4_576 ?
Cs5 Cs3 Cs4 83.89(3) 4_566 4_576 ?
As3 Cs3 Cs4 109.34(3) 3_566 4_576 ?
Cs2 Cs3 Cs4 107.68(3) . 4_576 ?
Cs5 Cs3 Cs4 61.95(2) 3_566 4_576 ?
As1 Cs3 Cs4 163.71(4) 4_576 3_566 ?
As1 Cs3 Cs4 67.44(3) 3_566 3_566 ?
As3 Cs3 Cs4 59.27(3) . 3_566 ?
As2 Cs3 Cs4 127.19(3) 4_576 3_566 ?
Cs4 Cs3 Cs4 100.26(3) . 3_566 ?
Cs5 Cs3 Cs4 62.21(2) 4_566 3_566 ?
As3 Cs3 Cs4 60.60(3) 3_566 3_566 ?
Cs2 Cs3 Cs4 115.63(3) . 3_566 ?
Cs5 Cs3 Cs4 106.19(3) 3_566 3_566 ?
Cs4 Cs3 Cs4 121.14(3) 4_576 3_566 ?
As1 Cs3 Nb1 33.91(3) 4_576 4_576 ?
As1 Cs3 Nb1 112.23(4) 3_566 4_576 ?
As3 Cs3 Nb1 115.72(4) . 4_576 ?
As2 Cs3 Nb1 34.22(3) 4_576 4_576 ?
Cs4 Cs3 Nb1 93.50(3) . 4_576 ?
Cs5 Cs3 Nb1 99.30(3) 4_566 4_576 ?
As3 Cs3 Nb1 137.79(4) 3_566 4_576 ?
Cs2 Cs3 Nb1 56.17(2) . 4_576 ?
Cs5 Cs3 Nb1 88.50(3) 3_566 4_576 ?
Cs4 Cs3 Nb1 55.43(2) 4_576 4_576 ?
Cs4 Cs3 Nb1 161.21(3) 3_566 4_576 ?
As2 Cs4 As1 99.74(4) . 2 ?
As2 Cs4 Cs3 107.13(4) . . ?
As1 Cs4 Cs3 149.51(4) 2 . ?
As2 Cs4 As1 96.16(4) . 4_576 ?
As1 Cs4 As1 108.52(4) 2 4_576 ?
Cs3 Cs4 As1 55.16(3) . 4_576 ?
As2 Cs4 Nb1 37.80(3) . . ?
As1 Cs4 Nb1 119.24(4) 2 . ?
Cs3 Cs4 Nb1 91.09(3) . . ?
As1 Cs4 Nb1 115.18(4) 4_576 . ?
As2 Cs4 As3 148.79(4) . 3_566 ?
As1 Cs4 As3 103.99(4) 2 3_566 ?
Cs3 Cs4 As3 57.77(3) . 3_566 ?
As1 Cs4 As3 95.21(4) 4_576 3_566 ?
Nb1 Cs4 As3 111.52(4) . 3_566 ?
As2 Cs4 Cs3 56.97(3) . 4_575 ?
As1 Cs4 Cs3 53.41(3) 2 4_575 ?
Cs3 Cs4 Cs3 156.64(3) . 4_575 ?
As1 Cs4 Cs3 136.85(4) 4_576 4_575 ?
Nb1 Cs4 Cs3 65.83(3) . 4_575 ?
As3 Cs4 Cs3 125.67(3) 3_566 4_575 ?
As2 Cs4 As3 68.92(4) . . ?
As1 Cs4 As3 152.06(4) 2 . ?
Cs3 Cs4 As3 55.54(3) . . ?
As1 Cs4 As3 98.28(4) 4_576 . ?
Nb1 Cs4 As3 37.67(3) . . ?
As3 Cs4 As3 80.73(4) 3_566 . ?
Cs3 Cs4 As3 101.15(3) 4_575 . ?
As2 Cs4 Cs5 110.37(4) . 2 ?
As1 Cs4 Cs5 58.05(3) 2 2 ?
Cs3 Cs4 Cs5 122.20(3) . 2 ?
As1 Cs4 Cs5 151.51(4) 4_576 2 ?
Nb1 Cs4 Cs5 92.67(3) . 2 ?
As3 Cs4 Cs5 67.43(3) 3_566 2 ?
Cs3 Cs4 Cs5 58.82(2) 4_575 2 ?
As3 Cs4 Cs5 100.76(3) . 2 ?
As2 Cs4 Cs7 153.82(4) . 3_566 ?
As1 Cs4 Cs7 54.08(3) 2 3_566 ?
Cs3 Cs4 Cs7 98.35(3) . 3_566 ?
As1 Cs4 Cs7 93.43(3) 4_576 3_566 ?
Nb1 Cs4 Cs7 149.86(3) . 3_566 ?
As3 Cs4 Cs7 53.37(3) 3_566 3_566 ?
Cs3 Cs4 Cs7 100.27(3) 4_575 3_566 ?
As3 Cs4 Cs7 133.49(3) . 3_566 ?
Cs5 Cs4 Cs7 58.14(2) 2 3_566 ?
As2 Cs4 Cs4 103.62(4) . 3_576 ?
As1 Cs4 Cs4 55.91(3) 2 3_576 ?
Cs3 Cs4 Cs4 102.89(3) . 3_576 ?
As1 Cs4 Cs4 52.60(3) 4_576 3_576 ?
Nb1 Cs4 Cs4 141.34(4) . 3_576 ?
As3 Cs4 Cs4 106.38(4) 3_566 3_576 ?
Cs3 Cs4 Cs4 97.92(3) 4_575 3_576 ?
As3 Cs4 Cs4 149.99(4) . 3_576 ?
Cs5 Cs4 Cs4 108.92(3) 2 3_576 ?
Cs7 Cs4 Cs4 63.94(3) 3_566 3_576 ?
As2 Cs4 Cs3 101.41(3) . 3_566 ?
As1 Cs4 Cs3 109.10(3) 2 3_566 ?
Cs3 Cs4 Cs3 79.74(3) . 3_566 ?
As1 Cs4 Cs3 134.71(4) 4_576 3_566 ?
Nb1 Cs4 Cs3 64.76(3) . 3_566 ?
As3 Cs4 Cs3 51.64(3) 3_566 3_566 ?
Cs3 Cs4 Cs3 86.66(2) 4_575 3_566 ?
As3 Cs4 Cs3 52.14(3) . 3_566 ?
Cs5 Cs4 Cs3 51.09(2) 2 3_566 ?
Cs7 Cs4 Cs3 88.75(3) 3_566 3_566 ?
Cs4 Cs4 Cs3 152.69(4) 3_576 3_566 ?
As3 Cs5 As4 67.22(4) . . ?
As3 Cs5 Cs3 144.40(4) . 4_565 ?
As4 Cs5 Cs3 148.37(4) . 4_565 ?
As3 Cs5 As1 66.47(4) . . ?
As4 Cs5 As1 64.32(4) . . ?
Cs3 Cs5 As1 120.37(4) 4_565 . ?
As3 Cs5 Cs7 60.59(3) . . ?
As4 Cs5 Cs7 90.91(4) . . ?
Cs3 Cs5 Cs7 105.33(3) 4_565 . ?
As1 Cs5 Cs7 126.89(4) . . ?
As3 Cs5 As5 38.20(4) . . ?
As4 Cs5 As5 37.88(3) . . ?
Cs3 Cs5 As5 160.61(4) 4_565 . ?
As1 Cs5 As5 78.97(4) . . ?
Cs7 Cs5 As5 57.17(3) . . ?
As3 Cs5 Nb1 40.53(3) . . ?
As4 Cs5 Nb1 39.75(3) . . ?
Cs3 Cs5 Nb1 156.92(4) 4_565 . ?
As1 Cs5 Nb1 36.64(3) . . ?
Cs7 Cs5 Nb1 94.34(3) . . ?
As5 Cs5 Nb1 42.34(3) . . ?
As3 Cs5 As2 115.82(4) . 1_545 ?
As4 Cs5 As2 117.14(4) . 1_545 ?
Cs3 Cs5 As2 57.27(3) 4_565 1_545 ?
As1 Cs5 As2 177.53(4) . 1_545 ?
Cs7 Cs5 As2 55.47(3) . 1_545 ?
As5 Cs5 As2 103.41(4) . 1_545 ?
Nb1 Cs5 As2 145.74(4) . 1_545 ?
As3 Cs5 Cs8 107.95(4) . 1_545 ?
As4 Cs5 Cs8 58.68(3) . 1_545 ?
Cs3 Cs5 Cs8 98.57(3) 4_565 1_545 ?
As1 Cs5 Cs8 118.52(4) . 1_545 ?
Cs7 Cs5 Cs8 75.97(3) . 1_545 ?
As5 Cs5 Cs8 70.47(3) . 1_545 ?
Nb1 Cs5 Cs8 97.81(3) . 1_545 ?
As2 Cs5 Cs8 62.08(3) 1_545 1_545 ?
As3 Cs5 Cs3 58.27(3) . 3_566 ?
As4 Cs5 Cs3 107.41(4) . 3_566 ?
Cs3 Cs5 Cs3 96.55(2) 4_565 3_566 ?
As1 Cs5 Cs3 52.41(3) . 3_566 ?
Cs7 Cs5 Cs3 99.75(3) . 3_566 ?
As5 Cs5 Cs3 94.92(3) . 3_566 ?
Nb1 Cs5 Cs3 67.79(3) . 3_566 ?
As2 Cs5 Cs3 127.59(4) 1_545 3_566 ?
Cs8 Cs5 Cs3 164.88(3) 1_545 3_566 ?
As3 Cs5 Cs7 108.40(4) . 4_565 ?
As4 Cs5 Cs7 53.29(3) . 4_565 ?
Cs3 Cs5 Cs7 101.60(3) 4_565 4_565 ?
As1 Cs5 Cs7 54.78(3) . 4_565 ?
Cs7 Cs5 Cs7 141.57(4) . 4_565 ?
As5 Cs5 Cs7 90.72(3) . 4_565 ?
Nb1 Cs5 Cs7 67.92(3) . 4_565 ?
As2 Cs5 Cs7 124.15(4) 1_545 4_565 ?
Cs8 Cs5 Cs7 73.31(3) 1_545 4_565 ?
Cs3 Cs5 Cs7 103.88(3) 3_566 4_565 ?
As3 Cs5 Cs4 110.98(4) . 2_545 ?
As4 Cs5 Cs4 108.22(4) . 2_545 ?
Cs3 Cs5 Cs4 66.69(2) 4_565 2_545 ?
As1 Cs5 Cs4 53.73(3) . 2_545 ?
Cs7 Cs5 Cs4 154.63(4) . 2_545 ?
As5 Cs5 Cs4 132.68(4) . 2_545 ?
Nb1 Cs5 Cs4 90.38(3) . 2_545 ?
As2 Cs5 Cs4 123.87(3) 1_545 2_545 ?
Cs8 Cs5 Cs4 128.05(4) 1_545 2_545 ?
Cs3 Cs5 Cs4 59.24(2) 3_566 2_545 ?
Cs7 Cs5 Cs4 62.71(3) 4_565 2_545 ?
As7 Cs6 As10 155.68(6) 4_576 4_586 ?
As7 Cs6 As4 94.05(5) 4_576 4_576 ?
As10 Cs6 As4 96.32(5) 4_586 4_576 ?
As7 Cs6 As6 65.24(4) 4_576 4_576 ?
As10 Cs6 As6 90.44(5) 4_586 4_576 ?
As4 Cs6 As6 115.86(5) 4_576 4_576 ?
As7 Cs6 Cs9 60.78(7) 4_576 4_576 ?
As10 Cs6 Cs9 108.19(7) 4_586 4_576 ?
As4 Cs6 Cs9 154.62(7) 4_576 4_576 ?
As6 Cs6 Cs9 58.89(5) 4_576 4_576 ?
As7 Cs6 As8 90.69(5) 4_576 . ?
As10 Cs6 As8 99.46(5) 4_586 . ?
As4 Cs6 As8 129.52(5) 4_576 . ?
As6 Cs6 As8 111.64(5) 4_576 . ?
Cs9 Cs6 As8 53.75(4) 4_576 . ?
As7 Cs6 Cs16 105.90(11) 4_576 4_576 ?
As10 Cs6 Cs16 59.62(11) 4_586 4_576 ?
As4 Cs6 Cs16 155.04(13) 4_576 4_576 ?
As6 Cs6 Cs16 62.10(16) 4_576 4_576 ?
Cs9 Cs6 Cs16 48.57(12) 4_576 4_576 ?
As8 Cs6 Cs16 66.26(18) . 4_576 ?
As7 Cs6 Cs1 58.41(4) 4_576 4_576 ?
As10 Cs6 Cs1 111.04(5) 4_586 4_576 ?
As4 Cs6 Cs1 55.56(3) 4_576 4_576 ?
As6 Cs6 Cs1 62.58(4) 4_576 4_576 ?
Cs9 Cs6 Cs1 107.59(5) 4_576 4_576 ?
As8 Cs6 Cs1 148.67(4) . 4_576 ?
Cs16 Cs6 Cs1 123.58(17) 4_576 4_576 ?
As7 Cs6 Cs10 53.84(18) 4_576 4_576 ?
As10 Cs6 Cs10 115.5(2) 4_586 4_576 ?
As4 Cs6 Cs10 147.4(2) 4_576 4_576 ?
As6 Cs6 Cs10 59.74(13) 4_576 4_576 ?
Cs9 Cs6 Cs10 7.30(16) 4_576 4_576 ?
As8 Cs6 Cs10 55.09(11) . 4_576 ?
Cs16 Cs6 Cs10 55.8(2) 4_576 4_576 ?
Cs1 Cs6 Cs10 103.17(13) 4_576 4_576 ?
As7 Cs6 Cs14 141.59(10) 4_576 4_586 ?
As10 Cs6 Cs14 57.02(11) 4_586 4_586 ?
As4 Cs6 Cs14 101.0(3) 4_576 4_586 ?
As6 Cs6 Cs14 133.7(3) 4_576 4_586 ?
Cs9 Cs6 Cs14 97.9(2) 4_576 4_586 ?
As8 Cs6 Cs14 52.73(15) . 4_586 ?
Cs16 Cs6 Cs14 72.6(3) 4_576 4_586 ?
Cs1 Cs6 Cs14 154.4(2) 4_576 4_586 ?
Cs10 Cs6 Cs14 102.4(3) 4_576 4_586 ?
As7 Cs6 Nb2 31.88(3) 4_576 4_576 ?
As10 Cs6 Nb2 123.79(5) 4_586 4_576 ?
As4 Cs6 Nb2 106.80(4) 4_576 4_576 ?
As6 Cs6 Nb2 33.36(4) 4_576 4_576 ?
Cs9 Cs6 Nb2 53.88(5) 4_576 4_576 ?
As8 Cs6 Nb2 103.26(4) . 4_576 ?
Cs16 Cs6 Nb2 84.24(13) 4_576 4_576 ?
Cs1 Cs6 Nb2 53.72(3) 4_576 4_576 ?
Cs10 Cs6 Nb2 49.89(12) 4_576 4_576 ?
Cs14 Cs6 Nb2 151.6(2) 4_586 4_576 ?
As7 Cs6 Cs15 104.62(4) 4_576 4_576 ?
As10 Cs6 Cs15 54.83(4) 4_586 4_576 ?
As4 Cs6 Cs15 140.46(5) 4_576 4_576 ?
As6 Cs6 Cs15 48.01(4) 4_576 4_576 ?
Cs9 Cs6 Cs15 57.56(6) 4_576 4_576 ?
As8 Cs6 Cs15 85.44(5) . 4_576 ?
Cs16 Cs6 Cs15 19.33(17) 4_576 4_576 ?
Cs1 Cs6 Cs15 105.97(4) 4_576 4_576 ?
Cs10 Cs6 Cs15 64.0(2) 4_576 4_576 ?
Cs14 Cs6 Cs15 85.7(2) 4_586 4_576 ?
Nb2 Cs6 Cs15 76.55(3) 4_576 4_576 ?
As4 Cs7 As2 124.80(4) 4_566 1_545 ?
As4 Cs7 As1 66.38(4) 4_566 4_566 ?
As2 Cs7 As1 96.46(4) 1_545 4_566 ?
As4 Cs7 As5 109.23(4) 4_566 . ?
As2 Cs7 As5 113.32(4) 1_545 . ?
As1 Cs7 As5 142.66(5) 4_566 . ?
As4 Cs7 As3 117.48(4) 4_566 . ?
As2 Cs7 As3 117.72(4) 1_545 . ?
As1 Cs7 As3 108.24(4) 4_566 . ?
As5 Cs7 As3 38.33(3) . . ?
As4 Cs7 Cs5 170.72(4) 4_566 . ?
As2 Cs7 Cs5 63.12(3) 1_545 . ?
As1 Cs7 Cs5 119.60(4) 4_566 . ?
As5 Cs7 Cs5 61.60(3) . . ?
As3 Cs7 Cs5 54.85(3) . . ?
As4 Cs7 Cs2 66.32(3) 4_566 1_545 ?
As2 Cs7 Cs2 59.13(3) 1_545 1_545 ?
As1 Cs7 Cs2 65.08(3) 4_566 1_545 ?
As5 Cs7 Cs2 149.99(4) . 1_545 ?
As3 Cs7 Cs2 171.03(4) . 1_545 ?
Cs5 Cs7 Cs2 122.11(3) . 1_545 ?
As4 Cs7 Cs5 54.28(3) 4_566 4_566 ?
As2 Cs7 Cs5 153.93(4) 1_545 4_566 ?
As1 Cs7 Cs5 58.23(3) 4_566 4_566 ?
As5 Cs7 Cs5 88.32(3) . 4_566 ?
As3 Cs7 Cs5 70.12(3) . 4_566 ?
Cs5 Cs7 Cs5 121.38(3) . 4_566 ?
Cs2 Cs7 Cs5 108.94(3) 1_545 4_566 ?
As4 Cs7 Cs4 105.95(4) 4_566 3_566 ?
As2 Cs7 Cs4 102.01(4) 1_545 3_566 ?
As1 Cs7 Cs4 53.22(3) 4_566 3_566 ?
As5 Cs7 Cs4 97.08(3) . 3_566 ?
As3 Cs7 Cs4 58.75(3) . 3_566 ?
Cs5 Cs7 Cs4 75.13(3) . 3_566 ?
Cs2 Cs7 Cs4 112.79(3) 1_545 3_566 ?
Cs5 Cs7 Cs4 59.16(2) 4_566 3_566 ?
As4 Cs7 Nb1 34.39(3) 4_566 4_566 ?
As2 Cs7 Nb1 109.17(4) 1_545 4_566 ?
As1 Cs7 Nb1 32.67(3) 4_566 4_566 ?
As5 Cs7 Nb1 136.81(4) . 4_566 ?
As3 Cs7 Nb1 122.43(4) . 4_566 ?
Cs5 Cs7 Nb1 152.25(4) . 4_566 ?
Cs2 Cs7 Nb1 55.46(2) 1_545 4_566 ?
Cs5 Cs7 Nb1 53.57(2) 4_566 4_566 ?
Cs4 Cs7 Nb1 81.12(3) 3_566 4_566 ?
As4 Cs7 Cs4 113.58(4) 4_566 1_545 ?
As2 Cs7 Cs4 49.44(3) 1_545 1_545 ?
As1 Cs7 Cs4 53.17(3) 4_566 1_545 ?
As5 Cs7 Cs4 134.84(4) . 1_545 ?
As3 Cs7 Cs4 105.87(4) . 1_545 ?
Cs5 Cs7 Cs4 75.01(3) . 1_545 ?
Cs2 Cs7 Cs4 65.49(2) 1_545 1_545 ?
Cs5 Cs7 Cs4 105.08(3) 4_566 1_545 ?
Cs4 Cs7 Cs4 58.08(3) 3_566 1_545 ?
Nb1 Cs7 Cs4 80.38(3) 4_566 1_545 ?
As4 Cs7 Cs8 125.94(4) 4_566 1_545 ?
As2 Cs7 Cs8 55.40(3) 1_545 1_545 ?
As1 Cs7 Cs8 151.82(4) 4_566 1_545 ?
As5 Cs7 Cs8 62.43(3) . 1_545 ?
As3 Cs7 Cs8 88.78(3) . 1_545 ?
Cs5 Cs7 Cs8 52.60(2) . 1_545 ?
Cs2 Cs7 Cs8 95.19(3) 1_545 1_545 ?
Cs5 Cs7 Cs8 149.83(3) 4_566 1_545 ?
Cs4 Cs7 Cs8 127.68(3) 3_566 1_545 ?
Nb1 Cs7 Cs8 147.43(3) 4_566 1_545 ?
Cs4 Cs7 Cs8 101.24(3) 1_545 1_545 ?
As7 Cs8 As8 71.47(4) . . ?
As7 Cs8 As10 69.04(4) . . ?
As8 Cs8 As10 39.69(4) . . ?
As7 Cs8 As4 153.49(6) . 1_565 ?
As8 Cs8 As4 111.41(5) . 1_565 ?
As10 Cs8 As4 95.98(5) . 1_565 ?
As7 Cs8 Cs5 139.26(5) . 1_565 ?
As8 Cs8 Cs5 140.17(6) . 1_565 ?
As10 Cs8 Cs5 150.47(5) . 1_565 ?
As4 Cs8 Cs5 54.86(3) 1_565 1_565 ?
As7 Cs8 Cs2 56.35(3) . 4_575 ?
As8 Cs8 Cs2 119.28(4) . 4_575 ?
As10 Cs8 Cs2 124.61(5) . 4_575 ?
As4 Cs8 Cs2 129.24(4) 1_565 4_575 ?
Cs5 Cs8 Cs2 82.92(3) 1_565 4_575 ?
As7 Cs8 As2 93.02(4) . . ?
As8 Cs8 As2 105.48(5) . . ?
As10 Cs8 As2 143.66(5) . . ?
As4 Cs8 As2 110.64(4) 1_565 . ?
Cs5 Cs8 As2 58.95(3) 1_565 . ?
Cs2 Cs8 As2 54.02(3) 4_575 . ?
As7 Cs8 Cs1 57.98(3) . . ?
As8 Cs8 Cs1 58.43(4) . . ?
As10 Cs8 Cs1 91.64(4) . . ?
As4 Cs8 Cs1 147.11(5) 1_565 . ?
Cs5 Cs8 Cs1 110.48(4) 1_565 . ?
Cs2 Cs8 Cs1 68.15(3) 4_575 . ?
As2 Cs8 Cs1 52.70(3) . . ?
As7 Cs8 Nb2 34.77(3) . . ?
As8 Cs8 Nb2 37.73(3) . . ?
As10 Cs8 Nb2 41.27(4) . . ?
As4 Cs8 Nb2 137.13(4) 1_565 . ?
Cs5 Cs8 Nb2 166.38(4) 1_565 . ?
Cs2 Cs8 Nb2 89.29(3) 4_575 . ?
As2 Cs8 Nb2 107.45(4) . . ?
Cs1 Cs8 Nb2 56.04(3) . . ?
As7 Cs8 Cs14 51.63(18) . . ?
As8 Cs8 Cs14 90.32(18) . . ?
As10 Cs8 Cs14 56.81(14) . . ?
As4 Cs8 Cs14 101.93(18) 1_565 . ?
Cs5 Cs8 Cs14 127.5(2) 1_565 . ?
Cs2 Cs8 Cs14 81.02(9) 4_575 . ?
As2 Cs8 Cs14 134.64(10) . . ?
Cs1 Cs8 Cs14 108.94(19) . . ?
Nb2 Cs8 Cs14 61.6(2) . . ?
As7 Cs8 Cs6 103.97(4) . 4_585 ?
As8 Cs8 Cs6 83.40(4) . 4_585 ?
As10 Cs8 Cs6 49.55(3) . 4_585 ?
As4 Cs8 Cs6 52.07(3) 1_565 4_585 ?
Cs5 Cs8 Cs6 104.71(3) 1_565 4_585 ?
Cs2 Cs8 Cs6 134.49(5) 4_575 4_585 ?
As2 Cs8 Cs6 162.70(4) . 4_585 ?
Cs1 Cs8 Cs6 140.75(4) . 4_585 ?
Nb2 Cs8 Cs6 88.73(3) . 4_585 ?
Cs14 Cs8 Cs6 58.48(12) . 4_585 ?
As7 Cs8 Cs13 48.34(7) . . ?
As8 Cs8 Cs13 84.97(9) . . ?
As10 Cs8 Cs13 52.46(9) . . ?
As4 Cs8 Cs13 105.15(7) 1_565 . ?
Cs5 Cs8 Cs13 133.05(9) 1_565 . ?
Cs2 Cs8 Cs13 82.53(8) 4_575 . ?
As2 Cs8 Cs13 135.17(7) . . ?
Cs1 Cs8 Cs13 104.83(7) . . ?
Nb2 Cs8 Cs13 56.18(8) . . ?
Cs14 Cs8 Cs13 5.52(15) . . ?
Cs6 Cs8 Cs13 59.23(6) 4_585 . ?
Cs10 Cs9 Cs16 159.4(8) . . ?
Cs10 Cs9 As8 111.5(8) . 4_575 ?
Cs16 Cs9 As8 80.8(2) . 4_575 ?
Cs10 Cs9 As6 46.1(7) . 4_575 ?
Cs16 Cs9 As6 131.0(2) . 4_575 ?
As8 Cs9 As6 71.65(5) 4_575 4_575 ?
Cs10 Cs9 Cs15 50.8(8) . 2_655 ?
Cs16 Cs9 Cs15 108.66(16) . 2_655 ?
As8 Cs9 Cs15 133.12(8) 4_575 2_655 ?
As6 Cs9 Cs15 68.10(9) 4_575 2_655 ?
Cs10 Cs9 As7 76.4(7) . . ?
Cs16 Cs9 As7 120.43(18) . . ?
As8 Cs9 As7 94.29(6) 4_575 . ?
As6 Cs9 As7 101.73(10) 4_575 . ?
Cs15 Cs9 As7 116.35(12) 2_655 . ?
Cs10 Cs9 As6 112.0(7) . . ?
Cs16 Cs9 As6 70.6(2) . . ?
As8 Cs9 As6 123.45(13) 4_575 . ?
As6 Cs9 As6 157.75(14) 4_575 . ?
Cs15 Cs9 As6 102.42(7) 2_655 . ?
As7 Cs9 As6 63.43(5) . . ?
Cs10 Cs9 Nb2 76.8(6) . . ?
Cs16 Cs9 Nb2 108.8(2) . . ?
As8 Cs9 Nb2 129.45(7) 4_575 . ?
As6 Cs9 Nb2 120.05(14) 4_575 . ?
Cs15 Cs9 Nb2 91.93(9) 2_655 . ?
As7 Cs9 Nb2 37.16(4) . . ?
As6 Cs9 Nb2 38.24(4) . . ?
Cs10 Cs9 Cs6 129.7(7) . 4_575 ?
Cs16 Cs9 Cs6 70.06(16) . 4_575 ?
As8 Cs9 Cs6 65.03(7) 4_575 4_575 ?
As6 Cs9 Cs6 127.15(6) 4_575 4_575 ?
Cs15 Cs9 Cs6 161.84(7) 2_655 4_575 ?
As7 Cs9 Cs6 54.98(4) . 4_575 ?
As6 Cs9 Cs6 59.68(6) . 4_575 ?
Nb2 Cs9 Cs6 72.09(5) . 4_575 ?
Cs10 Cs9 Cs17 101.5(6) . 2_645 ?
Cs16 Cs9 Cs17 66.90(19) . 2_645 ?
As8 Cs9 Cs17 67.81(5) 4_575 2_645 ?
As6 Cs9 Cs17 65.37(5) 4_575 2_645 ?
Cs15 Cs9 Cs17 74.20(5) 2_655 2_645 ?
As7 Cs9 Cs17 160.15(6) . 2_645 ?
As6 Cs9 Cs17 133.21(11) . 2_645 ?
Nb2 Cs9 Cs17 162.34(6) . 2_645 ?
Cs6 Cs9 Cs17 119.48(12) 4_575 2_645 ?
Cs10 Cs9 Cs16 65.6(8) . 2_655 ?
Cs16 Cs9 Cs16 95.45(9) . 2_655 ?
As8 Cs9 Cs16 150.97(15) 4_575 2_655 ?
As6 Cs9 Cs16 90.4(2) 4_575 2_655 ?
Cs15 Cs9 Cs16 22.30(17) 2_655 2_655 ?
As7 Cs9 Cs16 111.96(14) . 2_655 ?
As6 Cs9 Cs16 81.11(17) . 2_655 ?
Nb2 Cs9 Cs16 79.14(13) . 2_655 ?
Cs6 Cs9 Cs16 140.67(18) 4_575 2_655 ?
Cs17 Cs9 Cs16 84.16(12) 2_645 2_655 ?
Cs10 Cs9 Cs12 132.1(6) . 4_575 ?
Cs16 Cs9 Cs12 41.6(2) . 4_575 ?
As8 Cs9 Cs12 54.52(6) 4_575 4_575 ?
As6 Cs9 Cs12 89.80(6) 4_575 4_575 ?
Cs15 Cs9 Cs12 102.02(6) 2_655 4_575 ?
As7 Cs9 Cs12 141.55(11) . 4_575 ?
As6 Cs9 Cs12 112.18(12) . 4_575 ?
Nb2 Cs9 Cs12 150.08(13) . 4_575 ?
Cs6 Cs9 Cs12 88.82(10) 4_575 4_575 ?
Cs17 Cs9 Cs12 31.79(4) 2_645 4_575 ?
Cs16 Cs9 Cs12 104.42(11) 2_655 4_575 ?
Cs9 Cs10 As6 124.2(8) . 4_575 ?
Cs9 Cs10 Cs15 119.5(10) . 2_655 ?
As6 Cs10 Cs15 78.8(3) 4_575 2_655 ?
Cs9 Cs10 As7 92.5(7) . . ?
As6 Cs10 As7 114.0(4) 4_575 . ?
Cs15 Cs10 As7 131.5(4) 2_655 . ?
Cs9 Cs10 Nb2 92.4(7) . . ?
As6 Cs10 Nb2 138.7(5) 4_575 . ?
Cs15 Cs10 Nb2 100.6(3) 2_655 . ?
As7 Cs10 Nb2 38.19(8) . . ?
Cs9 Cs10 Cs16 104.5(10) . 2_655 ?
As6 Cs10 Cs16 102.5(4) 4_575 2_655 ?
Cs15 Cs10 Cs16 23.63(18) 2_655 2_655 ?
As7 Cs10 Cs16 120.2(3) . 2_655 ?
Nb2 Cs10 Cs16 83.5(2) . 2_655 ?
Cs9 Cs10 As8 58.6(7) . 4_575 ?
As6 Cs10 As8 72.29(17) 4_575 4_575 ?
Cs15 Cs10 As8 136.3(2) 2_655 4_575 ?
As7 Cs10 As8 90.7(2) . 4_575 ?
Nb2 Cs10 As8 122.8(3) . 4_575 ?
Cs16 Cs10 As8 146.7(3) 2_655 4_575 ?
Cs9 Cs10 As9 122.3(8) . . ?
As6 Cs10 As9 113.0(5) 4_575 . ?
Cs15 Cs10 As9 62.9(2) 2_655 . ?
As7 Cs10 As9 69.30(17) . . ?
Nb2 Cs10 As9 40.27(10) . . ?
Cs16 Cs10 As9 53.03(19) 2_655 . ?
As8 Cs10 As9 159.9(2) 4_575 . ?
Cs9 Cs10 Cs16 17.0(7) . . ?
As6 Cs10 Cs16 123.0(4) 4_575 . ?
Cs15 Cs10 Cs16 102.6(3) 2_655 . ?
As7 Cs10 Cs16 106.6(4) . . ?
Nb2 Cs10 Cs16 97.7(4) . . ?
Cs16 Cs10 Cs16 89.0(3) 2_655 . ?
As8 Cs10 Cs16 68.9(3) 4_575 . ?
As9 Cs10 Cs16 117.9(4) . . ?
Cs9 Cs10 As6 58.6(7) . . ?
As6 Cs10 As6 175.0(4) 4_575 . ?
Cs15 Cs10 As6 103.6(2) 2_655 . ?
As7 Cs10 As6 61.07(15) . . ?
Nb2 Cs10 As6 36.81(10) . . ?
Cs16 Cs10 As6 80.1(3) 2_655 . ?
As8 Cs10 As6 108.0(4) 4_575 . ?
As9 Cs10 As6 64.91(13) . . ?
Cs16 Cs10 As6 61.1(3) . . ?
Cs9 Cs10 Cs13 148.0(8) . . ?
As6 Cs10 Cs13 72.1(4) 4_575 . ?
Cs15 Cs10 Cs13 89.0(4) 2_655 . ?
As7 Cs10 Cs13 56.0(2) . . ?
Nb2 Cs10 Cs13 66.6(2) . . ?
Cs16 Cs10 Cs13 97.0(4) 2_655 . ?
As8 Cs10 Cs13 111.7(3) 4_575 . ?
As9 Cs10 Cs13 55.7(2) . . ?
Cs16 Cs10 Cs13 162.2(3) . . ?
As6 Cs10 Cs13 103.38(19) . . ?
Cs9 Cs10 Cs17 68.7(7) . 2_645 ?
As6 Cs10 Cs17 66.45(13) 4_575 2_645 ?
Cs15 Cs10 Cs17 75.80(15) 2_655 2_645 ?
As7 Cs10 Cs17 152.7(4) . 2_645 ?
Nb2 Cs10 Cs17 154.2(5) . 2_645 ?
Cs16 Cs10 Cs17 84.6(2) 2_655 2_645 ?
As8 Cs10 Cs17 62.90(17) 4_575 2_645 ?
As9 Cs10 Cs17 137.2(3) . 2_645 ?
Cs16 Cs10 Cs17 59.3(3) . 2_645 ?
As6 Cs10 Cs17 118.3(4) . 2_645 ?
Cs13 Cs10 Cs17 137.8(4) . 2_645 ?
Cs12 Cs11 Cs15 108.6(4) . 1_565 ?
Cs12 Cs11 Cs13 105.5(4) . 4_586 ?
Cs15 Cs11 Cs13 134.7(4) 1_565 4_586 ?
Cs12 Cs11 Cs15 106.9(4) . 3_676 ?
Cs15 Cs11 Cs15 90.4(2) 1_565 3_676 ?
Cs13 Cs11 Cs15 107.4(3) 4_586 3_676 ?
Cs12 Cs11 As10 82.2(3) . . ?
Cs15 Cs11 As10 79.5(3) 1_565 . ?
Cs13 Cs11 As10 76.5(2) 4_586 . ?
Cs15 Cs11 As10 168.3(4) 3_676 . ?
Cs12 Cs11 As6 174.7(5) . 1_565 ?
Cs15 Cs11 As6 66.4(2) 1_565 1_565 ?
Cs13 Cs11 As6 79.8(2) 4_586 1_565 ?
Cs15 Cs11 As6 71.95(16) 3_676 1_565 ?
As10 Cs11 As6 98.3(3) . 1_565 ?
Cs12 Cs11 Cs14 103.1(4) . 4_586 ?
Cs15 Cs11 Cs14 133.9(4) 1_565 4_586 ?
Cs13 Cs11 Cs14 4.24(17) 4_586 4_586 ?
Cs15 Cs11 Cs14 111.6(3) 3_676 4_586 ?
As10 Cs11 Cs14 72.5(2) . 4_586 ?
As6 Cs11 Cs14 82.1(3) 1_565 4_586 ?
Cs12 Cs11 Cs16 109.3(4) . 1_565 ?
Cs15 Cs11 Cs16 16.09(18) 1_565 1_565 ?
Cs13 Cs11 Cs16 121.9(3) 4_586 1_565 ?
Cs15 Cs11 Cs16 105.1(3) 3_676 1_565 ?
As10 Cs11 Cs16 64.2(3) . 1_565 ?
As6 Cs11 Cs16 66.5(2) 1_565 1_565 ?
Cs14 Cs11 Cs16 120.3(3) 4_586 1_565 ?
Cs12 Cs11 Cs17 23.83(18) . . ?
Cs15 Cs11 Cs17 85.8(3) 1_565 . ?
Cs13 Cs11 Cs17 120.4(3) 4_586 . ?
Cs15 Cs11 Cs17 114.8(2) 3_676 . ?
As10 Cs11 Cs17 70.60(17) . . ?
As6 Cs11 Cs17 151.7(4) 1_565 . ?
Cs14 Cs11 Cs17 116.9(3) 4_586 . ?
Cs16 Cs11 Cs17 85.4(3) 1_565 . ?
Cs12 Cs11 As6 64.0(2) . 3_676 ?
Cs15 Cs11 As6 72.8(2) 1_565 3_676 ?
Cs13 Cs11 As6 151.1(4) 4_586 3_676 ?
Cs15 Cs11 As6 55.96(13) 3_676 3_676 ?
As10 Cs11 As6 125.0(3) . 3_676 ?
As6 Cs11 As6 111.8(2) 1_565 3_676 ?
Cs14 Cs11 As6 153.0(4) 4_586 3_676 ?
Cs16 Cs11 As6 86.7(3) 1_565 3_676 ?
Cs17 Cs11 As6 60.97(12) . 3_676 ?
Cs12 Cs11 As9 84.5(4) . 4_586 ?
Cs15 Cs11 As9 150.5(3) 1_565 4_586 ?
Cs13 Cs11 As9 60.6(2) 4_586 4_586 ?
Cs15 Cs11 As9 60.2(2) 3_676 4_586 ?
As10 Cs11 As9 129.4(3) . 4_586 ?
As6 Cs11 As9 99.1(2) 1_565 4_586 ?
Cs14 Cs11 As9 63.5(2) 4_586 4_586 ?
Cs16 Cs11 As9 163.1(3) 1_565 4_586 ?
Cs17 Cs11 As9 108.0(3) . 4_586 ?
As6 Cs11 As9 90.8(2) 3_676 4_586 ?
Cs12 Cs11 As8 59.14(19) . . ?
Cs15 Cs11 As8 113.8(3) 1_565 . ?
Cs13 Cs11 As8 61.73(17) 4_586 . ?
Cs15 Cs11 As8 154.5(4) 3_676 . ?
As10 Cs11 As8 37.03(9) . . ?
As6 Cs11 As8 124.0(2) 1_565 . ?
Cs14 Cs11 As8 57.6(2) 4_586 . ?
Cs16 Cs11 As8 99.9(3) 1_565 . ?
Cs17 Cs11 As8 61.96(12) . . ?
As6 Cs11 As8 121.7(2) 3_676 . ?
As9 Cs11 As8 95.7(2) 4_586 . ?
Cs11 Cs12 Cs17 133.1(4) . . ?
Cs11 Cs12 Cs16 118.9(4) . 4_576 ?
Cs17 Cs12 Cs16 108.01(16) . 4_576 ?
Cs11 Cs12 As8 89.6(2) . . ?
Cs17 Cs12 As8 90.16(6) . . ?
Cs16 Cs12 As8 89.2(2) 4_576 . ?
Cs11 Cs12 As6 83.8(2) . 3_676 ?
Cs17 Cs12 As6 84.54(6) . 3_676 ?
Cs16 Cs12 As6 105.8(2) 4_576 3_676 ?
As8 Cs12 As6 164.96(7) . 3_676 ?
Cs11 Cs12 As10 63.3(3) . . ?
Cs17 Cs12 As10 88.17(5) . . ?
Cs16 Cs12 As10 127.5(2) 4_576 . ?
As8 Cs12 As10 39.80(4) . . ?
As6 Cs12 As10 125.72(7) 3_676 . ?
Cs11 Cs12 As9 152.4(2) . 3_676 ?
Cs17 Cs12 As9 56.51(5) . 3_676 ?
Cs16 Cs12 As9 61.08(18) 4_576 3_676 ?
As8 Cs12 As9 117.65(6) . 3_676 ?
As6 Cs12 As9 70.69(5) 3_676 3_676 ?
As10 Cs12 As9 141.39(7) . 3_676 ?
Cs11 Cs12 Cs15 40.0(3) . 1_565 ?
Cs17 Cs12 Cs15 94.31(6) . 1_565 ?
Cs16 Cs12 Cs15 155.62(17) 4_576 1_565 ?
As8 Cs12 Cs15 100.64(5) . 1_565 ?
As6 Cs12 Cs15 65.86(5) 3_676 1_565 ?
As10 Cs12 Cs15 61.20(5) . 1_565 ?
As9 Cs12 Cs15 129.49(6) 3_676 1_565 ?
Cs11 Cs12 As9 85.0(3) . . ?
Cs17 Cs12 As9 53.71(5) . . ?
Cs16 Cs12 As9 144.62(18) 4_576 . ?
As8 Cs12 As9 63.56(5) . . ?
As6 Cs12 As9 102.27(6) 3_676 . ?
As10 Cs12 As9 37.72(5) . . ?
As9 Cs12 As9 110.22(6) 3_676 . ?
Cs15 Cs12 As9 57.99(5) 1_565 . ?
Cs11 Cs12 Cs9 140.9(2) . 4_576 ?
Cs17 Cs12 Cs9 69.32(7) . 4_576 ?
Cs16 Cs12 Cs9 53.26(18) 4_576 4_576 ?
As8 Cs12 Cs9 54.82(4) . 4_576 ?
As6 Cs12 Cs9 134.60(6) 3_676 4_576 ?
As10 Cs12 Cs9 90.91(5) . 4_576 ?
As9 Cs12 Cs9 63.96(5) 3_676 4_576 ?
Cs15 Cs12 Cs9 148.74(7) 1_565 4_576 ?
As9 Cs12 Cs9 91.54(7) . 4_576 ?
Cs11 Cs12 Cs15 118.8(4) . 4_576 ?
Cs17 Cs12 Cs15 107.70(6) . 4_576 ?
Cs16 Cs12 Cs15 8.9(2) 4_576 4_576 ?
As8 Cs12 Cs15 98.18(5) . 4_576 ?
As6 Cs12 Cs15 96.84(5) 3_676 4_576 ?
As10 Cs12 Cs15 136.20(6) . 4_576 ?
As9 Cs12 Cs15 56.49(5) 3_676 4_576 ?
Cs15 Cs12 Cs15 150.88(6) 1_565 4_576 ?
As9 Cs12 Cs15 151.12(6) . 4_576 ?
Cs9 Cs12 Cs15 59.76(6) 4_576 4_576 ?
Cs11 Cs12 Cs13 45.4(3) . 4_586 ?
Cs17 Cs12 Cs13 146.09(10) . 4_586 ?
Cs16 Cs12 Cs13 84.88(19) 4_576 4_586 ?
As8 Cs12 Cs13 58.03(9) . 4_586 ?
As6 Cs12 Cs13 122.92(9) 3_676 4_586 ?
As10 Cs12 Cs13 60.30(9) . 4_586 ?
As9 Cs12 Cs13 145.95(8) 3_676 4_586 ?
Cs15 Cs12 Cs13 81.72(7) 1_565 4_586 ?
As9 Cs12 Cs13 97.65(9) . 4_586 ?
Cs9 Cs12 Cs13 97.09(8) 4_576 4_586 ?
Cs15 Cs12 Cs13 89.73(8) 4_576 4_586 ?
Cs14 Cs13 Cs11 153.4(11) . 4_585 ?
Cs14 Cs13 As7 79.6(10) . . ?
Cs11 Cs13 As7 126.9(3) 4_585 . ?
Cs14 Cs13 As9 123.2(14) . . ?
Cs11 Cs13 As9 72.5(3) 4_585 . ?
As7 Cs13 As9 70.86(11) . . ?
Cs14 Cs13 As8 82.1(10) . 4_585 ?
Cs11 Cs13 As8 72.19(19) 4_585 4_585 ?
As7 Cs13 As8 156.07(13) . 4_585 ?
As9 Cs13 As8 107.42(16) . 4_585 ?
Cs14 Cs13 As10 86.2(13) . . ?
Cs11 Cs13 As10 103.4(3) 4_585 . ?
As7 Cs13 As10 66.16(8) . . ?
As9 Cs13 As10 37.72(7) . . ?
As8 Cs13 As10 97.41(12) 4_585 . ?
Cs14 Cs13 As10 100.3(11) . 4_585 ?
Cs11 Cs13 As10 54.6(2) 4_585 4_585 ?
As7 Cs13 As10 163.59(17) . 4_585 ?
As9 Cs13 As10 120.89(17) . 4_585 ?
As8 Cs13 As10 36.84(6) 4_585 4_585 ?
As10 Cs13 As10 130.24(15) . 4_585 ?
Cs14 Cs13 Cs10 132.8(11) . . ?
Cs11 Cs13 Cs10 72.9(3) 4_585 . ?
As7 Cs13 Cs10 55.70(18) . . ?
As9 Cs13 Cs10 59.18(16) . . ?
As8 Cs13 Cs10 145.0(2) 4_585 . ?
As10 Cs13 Cs10 88.55(18) . . ?
As10 Cs13 Cs10 118.18(19) 4_585 . ?
Cs14 Cs13 Cs1 78.7(13) . 4_575 ?
Cs11 Cs13 Cs1 114.2(2) 4_585 4_575 ?
As7 Cs13 Cs1 57.36(8) . 4_575 ?
As9 Cs13 Cs1 118.91(13) . 4_575 ?
As8 Cs13 Cs1 133.14(18) 4_585 4_575 ?
As10 Cs13 Cs1 123.18(12) . 4_575 ?
As10 Cs13 Cs1 106.37(13) 4_585 4_575 ?
Cs10 Cs13 Cs1 65.57(16) . 4_575 ?
Cs14 Cs13 Cs12 131.3(11) . 4_585 ?
Cs11 Cs13 Cs12 29.19(18) 4_585 4_585 ?
As7 Cs13 Cs12 137.3(2) . 4_585 ?
As9 Cs13 Cs12 67.19(12) . 4_585 ?
As8 Cs13 Cs12 51.93(8) 4_585 4_585 ?
As10 Cs13 Cs12 85.02(13) . 4_585 ?
As10 Cs13 Cs12 53.85(7) 4_585 4_585 ?
Cs10 Cs13 Cs12 94.7(2) . 4_585 ?
Cs1 Cs13 Cs12 142.91(11) 4_575 4_585 ?
Cs14 Cs13 As5 25.3(13) . 4_575 ?
Cs11 Cs13 As5 150.0(3) 4_585 4_575 ?
As7 Cs13 As5 73.59(11) . 4_575 ?
As9 Cs13 As5 137.33(12) . 4_575 ?
As8 Cs13 As5 95.77(14) 4_585 4_575 ?
As10 Cs13 As5 105.41(11) . 4_575 ?
As10 Cs13 As5 99.22(15) 4_585 4_575 ?
Cs10 Cs13 As5 115.9(2) . 4_575 ?
Cs1 Cs13 As5 54.41(9) 4_575 4_575 ?
Cs12 Cs13 As5 147.48(14) 4_585 4_575 ?
Cs14 Cs13 As6 135.4(14) . 4_575 ?
Cs11 Cs13 As6 54.81(18) 4_585 4_575 ?
As7 Cs13 As6 90.28(10) . 4_575 ?
As9 Cs13 As6 92.85(14) . 4_575 ?
As8 Cs13 As6 113.61(10) 4_585 4_575 ?
As10 Cs13 As6 128.98(17) . 4_575 ?
As10 Cs13 As6 78.25(8) 4_585 4_575 ?
Cs10 Cs13 As6 43.25(15) . 4_575 ?
Cs1 Cs13 As6 59.88(7) 4_575 4_575 ?
Cs12 Cs13 As6 84.00(10) 4_585 4_575 ?
As5 Cs13 As6 110.25(14) 4_575 4_575 ?
Cs13 Cs14 As7 90.8(10) . . ?
Cs13 Cs14 Cs11 22.3(10) . 4_585 ?
As7 Cs14 Cs11 113.1(5) . 4_585 ?
Cs13 Cs14 As5 150.8(16) . 4_575 ?
As7 Cs14 As5 81.3(3) . 4_575 ?
Cs11 Cs14 As5 149.6(4) 4_585 4_575 ?
Cs13 Cs14 As8 88.7(10) . 4_585 ?
As7 Cs14 As8 164.5(3) . 4_585 ?
Cs11 Cs14 As8 67.2(3) 4_585 4_585 ?
As5 Cs14 As8 106.2(4) 4_575 4_585 ?
Cs13 Cs14 As10 84.9(11) . . ?
As7 Cs14 As10 66.62(14) . . ?
Cs11 Cs14 As10 93.7(4) 4_585 . ?
As5 Cs14 As10 116.7(6) 4_575 . ?
As8 Cs14 As10 97.89(17) 4_585 . ?
Cs13 Cs14 Cs1 92.8(15) . 4_575 ?
As7 Cs14 Cs1 58.49(10) . 4_575 ?
Cs11 Cs14 Cs1 104.4(5) 4_585 4_575 ?
As5 Cs14 Cs1 59.07(13) 4_575 4_575 ?
As8 Cs14 Cs1 137.0(2) 4_585 4_575 ?
As10 Cs14 Cs1 125.03(16) . 4_575 ?
Cs13 Cs14 As9 49.7(11) . . ?
As7 Cs14 As9 67.30(14) . . ?
Cs11 Cs14 As9 63.1(3) 4_585 . ?
As5 Cs14 As9 144.6(4) 4_575 . ?
As8 Cs14 As9 101.1(2) 4_585 . ?
As10 Cs14 As9 35.95(8) . . ?
Cs1 Cs14 As9 112.4(3) 4_575 . ?
Cs13 Cs14 As10 71.5(12) . 4_585 ?
As7 Cs14 As10 155.9(7) . 4_585 ?
Cs11 Cs14 As10 50.4(3) 4_585 4_585 ?
As5 Cs14 As10 106.01(18) 4_575 4_585 ?
As8 Cs14 As10 35.97(10) 4_585 4_585 ?
As10 Cs14 As10 125.6(2) . 4_585 ?
Cs1 Cs14 As10 104.9(3) 4_575 4_585 ?
As9 Cs14 As10 109.3(4) . 4_585 ?
Cs13 Cs14 Cs8 129.7(12) . . ?
As7 Cs14 Cs8 52.2(2) . . ?
Cs11 Cs14 Cs8 144.8(3) 4_585 . ?
As5 Cs14 Cs8 65.3(3) 4_575 . ?
As8 Cs14 Cs8 117.9(5) 4_585 . ?
As10 Cs14 Cs8 51.7(2) . . ?
Cs1 Cs14 Cs8 93.4(3) 4_575 . ?
As9 Cs14 Cs8 82.18(18) . . ?
As10 Cs14 Cs8 151.8(5) 4_585 . ?
Cs13 Cs14 Nb2 73.6(10) . . ?
As7 Cs14 Nb2 32.89(7) . . ?
Cs11 Cs14 Nb2 93.2(4) 4_585 . ?
As5 Cs14 Nb2 110.1(3) 4_575 . ?
As8 Cs14 Nb2 133.21(18) 4_585 . ?
As10 Cs14 Nb2 39.00(7) . . ?
Cs1 Cs14 Nb2 87.80(14) 4_575 . ?
As9 Cs14 Nb2 35.53(7) . . ?
As10 Cs14 Nb2 143.2(5) 4_585 . ?
Cs8 Cs14 Nb2 56.89(15) . . ?
Cs13 Cs14 Cs6 111.2(12) . 4_585 ?
As7 Cs14 Cs6 108.8(4) . 4_585 ?
Cs11 Cs14 Cs6 101.8(2) 4_585 4_585 ?
As5 Cs14 Cs6 98.0(5) 4_575 4_585 ?
As8 Cs14 Cs6 57.24(16) 4_585 4_585 ?
As10 Cs14 Cs6 50.59(16) . 4_585 ?
Cs1 Cs14 Cs6 153.7(6) 4_575 4_585 ?
As9 Cs14 Cs6 78.13(13) . 4_585 ?
As10 Cs14 Cs6 93.13(14) 4_585 4_585 ?
Cs8 Cs14 Cs6 63.3(3) . 4_585 ?
Nb2 Cs14 Cs6 88.9(2) . 4_585 ?
Cs16 Cs15 Cs11 135.6(4) . 1_545 ?
Cs16 Cs15 Cs10 96.5(4) . 2_645 ?
Cs11 Cs15 Cs10 109.7(2) 1_545 2_645 ?
Cs16 Cs15 Cs11 130.4(4) . 3_676 ?
Cs11 Cs15 Cs11 89.6(2) 1_545 3_676 ?
Cs10 Cs15 Cs11 81.4(3) 2_645 3_676 ?
Cs16 Cs15 As6 102.1(3) . . ?
Cs11 Cs15 As6 69.88(19) 1_545 . ?
Cs10 Cs15 As6 152.6(3) 2_645 . ?
Cs11 Cs15 As6 71.20(15) 3_676 . ?
Cs16 Cs15 Cs9 90.8(3) . 2_645 ?
Cs11 Cs15 Cs9 109.17(19) 1_545 2_645 ?
Cs10 Cs15 Cs9 9.7(3) 2_645 2_645 ?
Cs11 Cs15 Cs9 91.08(16) 3_676 2_645 ?
As6 Cs15 Cs9 162.17(9) . 2_645 ?
Cs16 Cs15 As9 69.4(3) . 1_545 ?
Cs11 Cs15 As9 81.9(2) 1_545 1_545 ?
Cs10 Cs15 As9 77.2(3) 2_645 1_545 ?
Cs11 Cs15 As9 152.70(17) 3_676 1_545 ?
As6 Cs15 As9 128.28(7) . 1_545 ?
Cs9 Cs15 As9 67.75(8) 2_645 1_545 ?
Cs16 Cs15 As9 65.1(3) . 2_645 ?
Cs11 Cs15 As9 158.8(2) 1_545 2_645 ?
Cs10 Cs15 As9 65.77(16) 2_645 2_645 ?
Cs11 Cs15 As9 69.3(2) 3_676 2_645 ?
As6 Cs15 As9 104.25(7) . 2_645 ?
Cs9 Cs15 As9 69.92(6) 2_645 2_645 ?
As9 Cs15 As9 115.57(7) 1_545 2_645 ?
Cs16 Cs15 As10 78.5(3) . 1_545 ?
Cs11 Cs15 As10 58.7(2) 1_545 1_545 ?
Cs10 Cs15 As10 112.7(3) 2_645 1_545 ?
Cs11 Cs15 As10 147.8(2) 3_676 1_545 ?
As6 Cs15 As10 90.87(6) . 1_545 ?
Cs9 Cs15 As10 103.87(8) 2_645 1_545 ?
As9 Cs15 As10 37.72(5) 1_545 1_545 ?
As9 Cs15 As10 142.57(8) 2_645 1_545 ?
Cs16 Cs15 Cs12 129.9(3) . 1_545 ?
Cs11 Cs15 Cs12 31.43(18) 1_545 1_545 ?
Cs10 Cs15 Cs12 81.38(14) 2_645 1_545 ?
Cs11 Cs15 Cs12 98.9(2) 3_676 1_545 ?
As6 Cs15 Cs12 101.29(7) . 1_545 ?
Cs9 Cs15 Cs12 78.99(5) 2_645 1_545 ?
As9 Cs15 Cs12 61.36(5) 1_545 1_545 ?
As9 Cs15 Cs12 146.13(7) 2_645 1_545 ?
As10 Cs15 Cs12 57.54(4) 1_545 1_545 ?
Cs16 Cs15 As6 144.7(3) . 3_666 ?
Cs11 Cs15 As6 69.1(2) 1_545 3_666 ?
Cs10 Cs15 As6 48.3(2) 2_645 3_666 ?
Cs11 Cs15 As6 56.52(17) 3_676 3_666 ?
As6 Cs15 As6 111.64(7) . 3_666 ?
Cs9 Cs15 As6 54.02(6) 2_645 3_666 ?
As9 Cs15 As6 96.31(6) 1_545 3_666 ?
As9 Cs15 As6 95.75(6) 2_645 3_666 ?
As10 Cs15 As6 110.36(6) 1_545 3_666 ?
Cs12 Cs15 As6 53.80(5) 1_545 3_666 ?
Cs16 Cs15 Cs9 47.9(3) . . ?
Cs11 Cs15 Cs9 123.15(19) 1_545 . ?
Cs10 Cs15 Cs9 127.07(15) 2_645 . ?
Cs11 Cs15 Cs9 94.73(18) 3_676 . ?
As6 Cs15 Cs9 58.50(6) . . ?
Cs9 Cs15 Cs9 127.32(6) 2_645 . ?
As9 Cs15 Cs9 111.67(8) 1_545 . ?
As9 Cs15 Cs9 63.70(6) 2_645 . ?
As10 Cs15 Cs9 98.28(7) 1_545 . ?
Cs12 Cs15 Cs9 150.15(6) 1_545 . ?
As6 Cs15 Cs9 150.25(7) 3_666 . ?
Cs15 Cs16 Cs12 155.0(5) . 4_575 ?
Cs15 Cs16 Cs9 111.9(4) . . ?
Cs12 Cs16 Cs9 85.1(3) 4_575 . ?
Cs15 Cs16 As9 90.9(4) . 2_645 ?
Cs12 Cs16 As9 74.7(2) 4_575 2_645 ?
Cs9 Cs16 As9 76.84(16) . 2_645 ?
Cs15 Cs16 As9 86.7(3) . 1_545 ?
Cs12 Cs16 As9 88.5(3) 4_575 1_545 ?
Cs9 Cs16 As9 146.1(3) . 1_545 ?
As9 Cs16 As9 133.1(2) 2_645 1_545 ?
Cs15 Cs16 Cs10 59.9(4) . 2_645 ?
Cs12 Cs16 Cs10 95.2(3) 4_575 2_645 ?
Cs9 Cs16 Cs10 139.5(4) . 2_645 ?
As9 Cs16 Cs10 64.4(2) 2_645 2_645 ?
As9 Cs16 Cs10 74.2(3) 1_545 2_645 ?
Cs15 Cs16 As10 78.7(3) . 1_545 ?
Cs12 Cs16 As10 111.6(3) 4_575 1_545 ?
Cs9 Cs16 As10 114.9(2) . 1_545 ?
As9 Cs16 As10 166.5(4) 2_645 1_545 ?
As9 Cs16 As10 38.68(8) 1_545 1_545 ?
Cs10 Cs16 As10 102.6(3) 2_645 1_545 ?
Cs15 Cs16 Cs11 28.4(2) . 1_545 ?
Cs12 Cs16 Cs11 158.9(3) 4_575 1_545 ?
Cs9 Cs16 Cs11 112.7(3) . 1_545 ?
As9 Cs16 Cs11 119.1(4) 2_645 1_545 ?
As9 Cs16 Cs11 70.4(2) 1_545 1_545 ?
Cs10 Cs16 Cs11 78.7(3) 2_645 1_545 ?
As10 Cs16 Cs11 51.50(17) 1_545 1_545 ?
Cs15 Cs16 Cs10 111.1(4) . . ?
Cs12 Cs16 Cs10 84.7(3) 4_575 . ?
Cs9 Cs16 Cs10 3.65(14) . . ?
As9 Cs16 Cs10 73.22(19) 2_645 . ?
As9 Cs16 Cs10 149.5(3) 1_545 . ?
Cs10 Cs16 Cs10 135.9(4) 2_645 . ?
As10 Cs16 Cs10 118.4(3) 1_545 . ?
Cs11 Cs16 Cs10 113.8(3) 1_545 . ?
Cs15 Cs16 Cs17 140.4(4) . 2_645 ?
Cs12 Cs16 Cs17 31.51(11) 4_575 2_645 ?
Cs9 Cs16 Cs17 63.87(17) . 2_645 ?
As9 Cs16 Cs17 49.48(13) 2_645 2_645 ?
As9 Cs16 Cs17 119.3(3) 1_545 2_645 ?
Cs10 Cs16 Cs17 96.7(2) 2_645 2_645 ?
As10 Cs16 Cs17 140.4(3) 1_545 2_645 ?
Cs11 Cs16 Cs17 168.0(3) 1_545 2_645 ?
Cs10 Cs16 Cs17 62.01(18) . 2_645 ?
Cs15 Cs16 Cs9 66.9(3) . 2_645 ?
Cs12 Cs16 Cs9 88.8(2) 4_575 2_645 ?
Cs9 Cs16 Cs9 146.4(2) . 2_645 ?
As9 Cs16 Cs9 69.64(17) 2_645 2_645 ?
As9 Cs16 Cs9 66.46(15) 1_545 2_645 ?
Cs10 Cs16 Cs9 9.9(2) 2_645 2_645 ?
As10 Cs16 Cs9 98.10(19) 1_545 2_645 ?
Cs11 Cs16 Cs9 82.3(3) 1_545 2_645 ?
Cs10 Cs16 Cs9 142.7(3) . 2_645 ?
Cs17 Cs16 Cs9 95.08(18) 2_645 2_645 ?
Cs15 Cs16 As6 56.4(3) . . ?
Cs12 Cs16 As6 144.9(3) 4_575 . ?
Cs9 Cs16 As6 59.99(14) . . ?
As9 Cs16 As6 99.1(2) 2_645 . ?
As9 Cs16 As6 117.7(2) 1_545 . ?
Cs10 Cs16 As6 113.5(4) 2_645 . ?
As10 Cs16 As6 82.47(18) 1_545 . ?
Cs11 Cs16 As6 53.19(19) 1_545 . ?
Cs10 Cs16 As6 60.76(15) . . ?
Cs17 Cs16 As6 120.64(18) 2_645 . ?
Cs9 Cs16 As6 122.1(3) 2_645 . ?
Cs12 Cs17 Cs12 179.999(1) . 3_676 ?
Cs12 Cs17 As9 92.08(6) . . ?
Cs12 Cs17 As9 87.92(6) 3_676 . ?
Cs12 Cs17 As9 87.92(6) . 3_676 ?
Cs12 Cs17 As9 92.08(6) 3_676 3_676 ?
As9 Cs17 As9 179.999(1) . 3_676 ?
Cs12 Cs17 Cs9 78.89(9) . 4_576 ?
Cs12 Cs17 Cs9 101.11(9) 3_676 4_576 ?
As9 Cs17 Cs9 108.29(5) . 4_576 ?
As9 Cs17 Cs9 71.71(5) 3_676 4_576 ?
Cs12 Cs17 Cs9 101.11(9) . 2_655 ?
Cs12 Cs17 Cs9 78.89(9) 3_676 2_655 ?
As9 Cs17 Cs9 71.71(5) . 2_655 ?
As9 Cs17 Cs9 108.29(5) 3_676 2_655 ?
Cs9 Cs17 Cs9 180.0 4_576 2_655 ?
Cs12 Cs17 Nb2 92.93(4) . . ?
Cs12 Cs17 Nb2 87.07(4) 3_676 . ?
As9 Cs17 Nb2 41.97(4) . . ?
As9 Cs17 Nb2 138.03(4) 3_676 . ?
Cs9 Cs17 Nb2 67.34(4) 4_576 . ?
Cs9 Cs17 Nb2 112.66(4) 2_655 . ?
Cs12 Cs17 Nb2 87.07(4) . 3_676 ?
Cs12 Cs17 Nb2 92.93(4) 3_676 3_676 ?
As9 Cs17 Nb2 138.03(4) . 3_676 ?
As9 Cs17 Nb2 41.97(4) 3_676 3_676 ?
Cs9 Cs17 Nb2 112.66(4) 4_576 3_676 ?
Cs9 Cs17 Nb2 67.34(4) 2_655 3_676 ?
Nb2 Cs17 Nb2 180.00(3) . 3_676 ?
Cs12 Cs17 Cs11 156.9(2) . 3_676 ?
Cs12 Cs17 Cs11 23.1(2) 3_676 3_676 ?
As9 Cs17 Cs11 107.11(18) . 3_676 ?
As9 Cs17 Cs11 72.89(18) 3_676 3_676 ?
Cs9 Cs17 Cs11 82.86(17) 4_576 3_676 ?
Cs9 Cs17 Cs11 97.14(17) 2_655 3_676 ?
Nb2 Cs17 Cs11 93.00(13) . 3_676 ?
Nb2 Cs17 Cs11 87.00(13) 3_676 3_676 ?
Cs12 Cs17 Cs11 23.1(2) . . ?
Cs12 Cs17 Cs11 156.9(2) 3_676 . ?
As9 Cs17 Cs11 72.89(18) . . ?
As9 Cs17 Cs11 107.11(18) 3_676 . ?
Cs9 Cs17 Cs11 97.14(17) 4_576 . ?
Cs9 Cs17 Cs11 82.86(17) 2_655 . ?
Nb2 Cs17 Cs11 87.00(13) . . ?
Nb2 Cs17 Cs11 93.00(13) 3_676 . ?
Cs11 Cs17 Cs11 179.999(1) 3_676 . ?
Cs12 Cs17 Cs16 40.48(14) . 4_576 ?
Cs12 Cs17 Cs16 139.52(14) 3_676 4_576 ?
As9 Cs17 Cs16 124.25(16) . 4_576 ?
As9 Cs17 Cs16 55.75(16) 3_676 4_576 ?
Cs9 Cs17 Cs16 49.23(13) 4_576 4_576 ?
Cs9 Cs17 Cs16 130.77(13) 2_655 4_576 ?
Nb2 Cs17 Cs16 101.01(14) . 4_576 ?
Nb2 Cs17 Cs16 78.99(14) 3_676 4_576 ?
Cs11 Cs17 Cs16 116.4(2) 3_676 4_576 ?
Cs11 Cs17 Cs16 63.6(2) . 4_576 ?
Cs12 Cs17 Cs16 139.52(14) . 2_655 ?
Cs12 Cs17 Cs16 40.48(14) 3_676 2_655 ?
As9 Cs17 Cs16 55.75(16) . 2_655 ?
As9 Cs17 Cs16 124.25(16) 3_676 2_655 ?
Cs9 Cs17 Cs16 130.77(13) 4_576 2_655 ?
Cs9 Cs17 Cs16 49.23(13) 2_655 2_655 ?
Nb2 Cs17 Cs16 78.99(14) . 2_655 ?
Nb2 Cs17 Cs16 101.01(14) 3_676 2_655 ?
Cs11 Cs17 Cs16 63.6(2) 3_676 2_655 ?
Cs11 Cs17 Cs16 116.4(2) . 2_655 ?
Cs16 Cs17 Cs16 179.999(1) 4_576 2_655 ?

loop_
_geom_bond_atom_site_label_1
_geom_bond_atom_site_label_2
_geom_bond_distance
_geom_bond_site_symmetry_2
_geom_bond_publ_flag
Nb1 As1 2.4483(19) . ?
Nb1 As2 2.4641(18) . ?
Nb1 As4 2.5698(19) . ?
Nb1 As3 2.6161(19) . ?
Nb1 As5 2.840(2) . ?
Nb1 Cs5 3.9336(15) . ?
Nb1 Cs4 3.9524(16) . ?
Nb1 Cs2 3.9870(15) 4_575 ?
Nb1 Cs1 4.2242(15) . ?
Nb1 Cs2 4.2404(15) . ?
Nb1 Cs3 4.3795(15) 4_575 ?
Nb1 Cs3 4.4739(16) 3_566 ?
Nb2 As7 2.398(2) . ?
Nb2 As6 2.472(2) . ?
Nb2 As8 2.584(2) . ?
Nb2 As9 2.603(2) . ?
Nb2 As10 2.813(2) . ?
Nb2 Cs10 3.719(7) . ?
Nb2 Cs9 3.816(3) . ?
Nb2 Cs17 3.8756(14) . ?
Nb2 Cs1 3.9439(18) . ?
Nb2 Cs8 4.1989(18) . ?
Nb2 Cs10 4.220(8) 4_576 ?
Nb2 Cs13 4.278(5) . ?
As1 Cs3 3.4833(17) 4_575 ?
As1 Cs3 3.5106(17) 3_566 ?
As1 Cs4 3.6591(17) 2_545 ?
As1 Cs7 3.7001(19) 4_565 ?
As1 Cs4 3.8146(18) 4_575 ?
As1 Cs5 3.8507(18) . ?
As1 Cs2 4.1335(17) 4_575 ?
As1 Cs5 4.2961(18) 2 ?
As2 Cs4 3.5749(18) . ?
As2 Cs7 3.6755(17) 1_565 ?
As2 Cs1 3.6853(18) . ?
As2 Cs3 3.6913(17) 4_575 ?
As2 Cs2 3.7079(17) 4_575 ?
As2 Cs2 3.7826(17) . ?
As2 Cs5 3.9793(17) 1_565 ?
As2 Cs8 4.104(2) . ?
As3 As5 2.473(2) . ?
As3 Cs5 3.5471(18) . ?
As3 Cs3 3.6721(18) . ?
As3 Cs3 3.7456(18) 3_566 ?
As3 Cs7 3.7787(18) . ?
As3 Cs2 3.8607(18) . ?
As3 Cs4 4.0258(18) 3_566 ?
As3 Cs4 4.1330(18) . ?
As4 As5 2.455(2) . ?
As4 Cs7 3.5056(18) 4_565 ?
As4 Cs5 3.5506(18) . ?
As4 Cs8 3.7089(19) 1_545 ?
As4 Cs1 3.7370(18) . ?
As4 Cs6 3.7532(19) 4_575 ?
As4 Cs2 4.1089(18) 4_575 ?
As5 Cs2 3.6206(18) . ?
As5 Cs14 3.731(18) 4_576 ?
As5 Cs7 3.7552(19) . ?
As5 Cs1 3.8106(18) . ?
As5 Cs5 3.9309(18) . ?
As5 Cs13 4.266(7) 4_576 ?
As6 Cs10 3.074(13) 4_576 ?
As6 Cs15 3.460(3) . ?
As6 Cs9 3.524(4) 4_576 ?
As6 Cs11 3.545(9) 1_545 ?
As6 Cs12 3.573(3) 3_676 ?
As6 Cs9 3.727(3) . ?
As6 Cs6 3.758(2) 4_575 ?
As6 Cs11 3.952(8) 3_676 ?
As6 Cs17 4.005(2) . ?
As6 Cs15 4.041(3) 3_666 ?
As6 Cs10 4.048(13) . ?
As7 Cs6 3.476(2) 4_575 ?
As7 Cs14 3.558(7) . ?
As7 Cs8 3.586(2) . ?
As7 Cs10 3.605(8) . ?
As7 Cs13 3.617(5) . ?
As7 Cs2 3.6337(19) 4_575 ?
As7 Cs1 3.7041(19) 4_575 ?
As7 Cs9 3.705(3) . ?
As7 Cs1 3.809(2) . ?
As8 As10 2.460(3) . ?
As8 Cs12 3.504(2) . ?
As8 Cs9 3.517(3) 4_576 ?
As8 Cs8 3.597(2) . ?
As8 Cs14 3.741(6) 4_586 ?
As8 Cs13 3.776(5) 4_586 ?
As8 Cs10 3.836(12) 4_576 ?
As8 Cs1 3.840(2) . ?
As8 Cs6 3.954(2) . ?
As8 Cs11 4.082(8) . ?
As8 Cs17 4.1321(19) . ?
As9 As10 2.455(3) . ?
As9 Cs17 3.125(2) . ?
As9 Cs16 3.398(8) 2_655 ?
As9 Cs16 3.509(7) 1_565 ?
As9 Cs13 3.689(7) . ?
As9 Cs15 3.743(3) 1_565 ?
As9 Cs12 3.744(3) 3_676 ?
As9 Cs15 3.746(3) 2_655 ?
As9 Cs10 3.837(12) . ?
As9 Cs12 3.874(3) . ?
As9 Cs11 4.037(13) 4_585 ?
As10 Cs11 3.340(10) . ?
As10 Cs6 3.582(2) 4_585 ?
As10 Cs8 3.648(2) . ?
As10 Cs12 3.703(2) . ?
As10 Cs16 3.842(7) 1_565 ?
As10 Cs15 3.845(3) 1_565 ?
As10 Cs13 3.883(5) . ?
As10 Cs14 3.889(8) . ?
As10 Cs13 3.983(5) 4_586 ?
Cs1 As7 3.7040(19) 4_576 ?
Cs1 Cs14 3.985(8) 4_576 ?
Cs1 Cs2 4.0587(14) . ?
Cs1 Cs13 4.059(6) 4_576 ?
Cs1 Cs8 4.1962(16) . ?
Cs2 As7 3.6338(19) 4_576 ?
Cs2 As2 3.7079(17) 4_576 ?
Cs2 Cs7 3.9726(14) 1_565 ?
Cs2 Nb1 3.9870(15) 4_576 ?
Cs2 Cs8 4.0598(16) 4_576 ?
Cs2 Cs3 4.0700(13) . ?
Cs2 As4 4.1088(18) 4_576 ?
Cs2 As1 4.1333(18) 4_576 ?
Cs3 As1 3.4833(17) 4_576 ?
Cs3 As1 3.5107(17) 3_566 ?
Cs3 As2 3.6914(17) 4_576 ?
Cs3 Cs4 3.7058(13) . ?
Cs3 Cs5 3.7069(13) 4_566 ?
Cs3 As3 3.7455(18) 3_566 ?
Cs3 Cs5 4.0853(14) 3_566 ?
Cs3 Cs4 4.1033(13) 4_576 ?
Cs3 Cs4 4.3749(13) 3_566 ?
Cs3 Nb1 4.3795(15) 4_576 ?
Cs4 As1 3.6592(17) 2 ?
Cs4 As1 3.8146(18) 4_576 ?
Cs4 As3 4.0257(18) 3_566 ?
Cs4 Cs3 4.1033(13) 4_575 ?
Cs4 Cs5 4.2143(14) 2 ?
Cs4 Cs7 4.3621(16) 3_566 ?
Cs4 Cs4 4.367(2) 3_576 ?
Cs4 Cs3 4.3749(13) 3_566 ?
Cs5 Cs3 3.7068(13) 4_565 ?
Cs5 Cs7 3.9172(14) . ?
Cs5 As2 3.9792(17) 1_545 ?
Cs5 Cs8 3.9801(15) 1_545 ?
Cs5 Cs3 4.0853(14) 3_566 ?
Cs5 Cs7 4.1690(15) 4_565 ?
Cs5 Cs4 4.2143(14) 2_545 ?
Cs6 As7 3.476(2) 4_576 ?
Cs6 As10 3.582(2) 4_586 ?
Cs6 As4 3.7533(19) 4_576 ?
Cs6 As6 3.758(2) 4_576 ?
Cs6 Cs9 3.823(4) 4_576 ?
Cs6 Cs16 4.094(8) 4_576 ?
Cs6 Cs1 4.2169(16) 4_576 ?
Cs6 Cs10 4.313(15) 4_576 ?
Cs6 Cs14 4.419(16) 4_586 ?
Cs6 Nb2 4.4947(19) 4_576 ?
Cs6 Cs15 4.556(2) 4_576 ?
Cs7 As4 3.5056(18) 4_566 ?
Cs7 As2 3.6755(17) 1_545 ?
Cs7 As1 3.7001(19) 4_566 ?
Cs7 Cs2 3.9726(14) 1_545 ?
Cs7 Cs5 4.1689(15) 4_566 ?
Cs7 Cs4 4.3621(16) 3_566 ?
Cs7 Nb1 4.5306(16) 4_566 ?
Cs7 Cs4 4.6222(15) 1_545 ?
Cs7 Cs8 4.8608(19) 1_545 ?
Cs8 As4 3.7090(19) 1_565 ?
Cs8 Cs5 3.9799(15) 1_565 ?
Cs8 Cs2 4.0597(16) 4_575 ?
Cs8 Cs14 4.41(2) . ?
Cs8 Cs6 4.6315(18) 4_585 ?
Cs8 Cs13 4.813(4) . ?
Cs9 Cs10 0.713(15) . ?
Cs9 Cs16 3.266(9) . ?
Cs9 As8 3.517(3) 4_575 ?
Cs9 As6 3.524(4) 4_575 ?
Cs9 Cs15 3.689(4) 2_655 ?
Cs9 Cs6 3.823(4) 4_575 ?
Cs9 Cs17 3.871(2) 2_645 ?
Cs9 Cs16 4.011(9) 2_655 ?
Cs9 Cs12 4.060(4) 4_575 ?
Cs10 As6 3.074(13) 4_575 ?
Cs10 Cs15 3.285(12) 2_655 ?
Cs10 Cs16 3.773(14) 2_655 ?
Cs10 As8 3.836(12) 4_575 ?
Cs10 Cs16 3.94(2) . ?
Cs10 Cs13 4.055(18) . ?
Cs10 Cs17 4.074(9) 2_645 ?
Cs11 Cs12 2.117(9) . ?
Cs11 Cs15 2.609(13) 1_565 ?
Cs11 Cs13 3.088(11) 4_586 ?
Cs11 Cs15 3.327(9) 3_676 ?
Cs11 As6 3.545(9) 1_565 ?
Cs11 Cs14 3.64(2) 4_586 ?
Cs11 Cs16 3.846(18) 1_565 ?
Cs11 Cs17 3.942(8) . ?
Cs11 As6 3.952(8) 3_676 ?
Cs11 As9 4.037(13) 4_586 ?
Cs12 Cs17 2.1797(17) . ?
Cs12 Cs16 2.708(12) 4_576 ?
Cs12 As6 3.573(3) 3_676 ?
Cs12 As9 3.744(3) 3_676 ?
Cs12 Cs15 3.848(3) 1_565 ?
Cs12 Cs9 4.060(4) 4_576 ?
Cs12 Cs15 4.138(3) 4_576 ?
Cs12 Cs13 4.184(6) 4_586 ?
Cs13 Cs14 0.601(19) . ?
Cs13 Cs11 3.089(11) 4_585 ?
Cs13 As8 3.776(5) 4_585 ?
Cs13 As10 3.983(5) 4_585 ?
Cs13 Cs1 4.059(6) 4_575 ?
Cs13 Cs12 4.184(6) 4_585 ?
Cs13 As5 4.266(7) 4_575 ?
Cs13 As6 4.269(5) 4_575 ?
Cs14 Cs11 3.64(2) 4_585 ?
Cs14 As5 3.731(18) 4_575 ?
Cs14 As8 3.741(6) 4_585 ?
Cs14 Cs1 3.985(8) 4_575 ?
Cs14 As10 4.133(13) 4_585 ?
Cs14 Cs6 4.419(16) 4_585 ?
Cs15 Cs16 1.522(12) . ?
Cs15 Cs11 2.609(13) 1_545 ?
Cs15 Cs10 3.285(12) 2_645 ?
Cs15 Cs11 3.327(9) 3_676 ?
Cs15 Cs9 3.689(4) 2_645 ?
Cs15 As9 3.743(3) 1_545 ?
Cs15 As9 3.746(3) 2_645 ?
Cs15 As10 3.845(3) 1_545 ?
Cs15 Cs12 3.848(3) 1_545 ?
Cs15 As6 4.041(3) 3_666 ?
Cs16 Cs12 2.708(12) 4_575 ?
Cs16 As9 3.398(8) 2_645 ?
Cs16 As9 3.509(7) 1_545 ?
Cs16 Cs10 3.773(14) 2_645 ?
Cs16 As10 3.842(7) 1_545 ?
Cs16 Cs11 3.846(18) 1_545 ?
Cs16 Cs17 3.966(10) 2_645 ?
Cs16 Cs9 4.011(9) 2_645 ?
Cs17 Cs12 2.1797(17) 3_676 ?
Cs17 As9 3.125(2) 3_676 ?
Cs17 Cs9 3.871(2) 4_576 ?
Cs17 Cs9 3.872(2) 2_655 ?
Cs17 Nb2 3.8757(14) 3_676 ?
Cs17 Cs11 3.942(8) 3_676 ?
Cs17 Cs16 3.966(10) 4_576 ?
Cs17 Cs16 3.966(10) 2_655 ?
